data_7035312
loop_
_publ_author_name
'Ma, Pengtao'
'Wan, Rong'
'Si, Yanan'
'Hu, Feng'
'Wang, Yueyan'
'Niu, Jingyang'
'Wang, Jingping'

_publ_section_title
;
 Double-malate bridging tri-lanthanoid cluster encapsulated
 arsenotungstates: syntheses, structures, luminescence and magnetic
 properties.
;
_journal_issue 25
_journal_name_full 'Dalton transactions (Cambridge, England : 2003)'
_journal_page_first 11514
_journal_page_last 11523
_journal_paper_doi 10.1039/c5dt01323b
_journal_volume 44
_journal_year 2015
_chemical_formula_moiety '0.5(C16 H12 As8 Eu12 K40 Li4 O360 W76), O'
_chemical_formula_sum 'C8 H74 As4 Eu6 K20 Li2 O181 W38'
_chemical_formula_weight 12060.29
_chemical_name_systematic
;
 ? 
;
_space_group_crystal_system monoclinic
_space_group_IT_number 14
_space_group_name_Hall '-P 2yn'
_space_group_name_H-M_alt 'P 1 21/n 1'
_symmetry_space_group_name_Hall '-P 2yn'
_symmetry_space_group_name_H-M 'P 1 21/n 1'
_atom_sites_solution_hydrogens geom
_atom_sites_solution_primary dual
_atom_sites_solution_secondary difmap
_audit_creation_date 2015-05-01
_audit_creation_method
;
Olex2 1.2
(compiled 2015.01.26 svn.r3150 for OlexSys, GUI svn.r4998)
;
_audit_update_record
;
2015-05-05 deposited with the CCDC.
2015-06-02 downloaded from the CCDC.
;
_cell_angle_alpha 90.00
_cell_angle_beta 112.625(9)
_cell_angle_gamma 90.00
_cell_formula_units_Z 2
_cell_length_a 21.063(11)
_cell_length_b 25.446(14)
_cell_length_c 22.740(12)
_cell_measurement_reflns_used 9455
_cell_measurement_temperature 296(2)
_cell_measurement_theta_max 27.08
_cell_measurement_theta_min 2.24
_cell_volume 11250(10)
_computing_molecular_graphics 'Olex2 (Dolomanov et al., 2009)'
_computing_publication_material 'Olex2 (Dolomanov et al., 2009)'
_computing_structure_refinement 'XL (Sheldrick, 2008)'
_computing_structure_solution 'ShelXD-1997 (Sheldrick, 2008)'
_diffrn_ambient_temperature 296.15
_diffrn_measured_fraction_theta_full 0.997
_diffrn_measured_fraction_theta_max 0.997
_diffrn_measurement_device_type 'Bruker APEX-II CCD'
_diffrn_measurement_method '\f and \w scans'
_diffrn_radiation_monochromator graphite
_diffrn_radiation_type MoK\a
_diffrn_radiation_wavelength 0.71073
_diffrn_reflns_av_R_equivalents 0.0621
_diffrn_reflns_av_unetI/netI 0.0741
_diffrn_reflns_limit_h_max 24
_diffrn_reflns_limit_h_min -25
_diffrn_reflns_limit_k_max 30
_diffrn_reflns_limit_k_min -30
_diffrn_reflns_limit_l_max 27
_diffrn_reflns_limit_l_min -17
_diffrn_reflns_number 57476
_diffrn_reflns_theta_full 25.00
_diffrn_reflns_theta_max 25.00
_diffrn_reflns_theta_min 1.86
_diffrn_source 'fine-focus sealed tube'
_diffrn_standards_number 0
_exptl_absorpt_coefficient_mu 22.029
_exptl_absorpt_correction_T_max 0.7457
_exptl_absorpt_correction_T_min 0.4331
_exptl_absorpt_correction_type multi-scan
_exptl_absorpt_process_details
;
SADABS-2008/1 (Bruker,2008) was used for absorption correction.
wR2(int) was 0.1241 before and 0.0577 after correction.
The Ratio of minimum to maximum transmission is 0.5808.
The \l/2 correction factor is 0.0015.
;
_exptl_crystal_colour colourless
_exptl_crystal_colour_primary colourless
_exptl_crystal_density_diffrn 3.560
_exptl_crystal_density_method 'not measured'
_exptl_crystal_description block
_exptl_crystal_F_000 10556
_exptl_crystal_preparation 'Magnetic properties, Luminescent'
_exptl_crystal_size_max 0.23
_exptl_crystal_size_mid 0.22
_exptl_crystal_size_min 0.12
_refine_diff_density_max 2.988
_refine_diff_density_min -1.556
_refine_diff_density_rms 0.368
_refine_ls_extinction_method none
_refine_ls_goodness_of_fit_ref 1.007
_refine_ls_hydrogen_treatment constr
_refine_ls_matrix_type full
_refine_ls_number_parameters 1108
_refine_ls_number_reflns 19740
_refine_ls_number_restraints 0
_refine_ls_restrained_S_all 1.007
_refine_ls_R_factor_all 0.0729
_refine_ls_R_factor_gt 0.0429
_refine_ls_shift/su_max 0.001
_refine_ls_shift/su_mean 0.000
_refine_ls_structure_factor_coef Fsqd
_refine_ls_weighting_details 'calc w=1/[\s^2^(Fo^2^)+(0.0542P)^2^+82.4822P] where P=(Fo^2^+2Fc^2^)/3'
_refine_ls_weighting_scheme calc
_refine_ls_wR_factor_gt 0.1037
_refine_ls_wR_factor_ref 0.1181
_reflns_number_gt 14124
_reflns_number_total 19740
_reflns_threshold_expression >2sigma(I)
_cod_data_source_file c5dt01323b2.cif
_cod_data_source_block 1043922
_cod_depositor_comments 'Adding full bibliography for 7035309--7035313.cif.'
_cod_original_cell_volume 11250(11)
_cod_database_code 7035312
_audit_block_doi 10.5517/cc1418xc
_olex2_refinement_description
;
1. Fixed Uiso
 At 1.2 times of:
  All C(H) groups, All C(H,H) groups
2. Others
 Fixed Sof: K3(0.5) K4(0.5) K5(0.5) K6(0.5) K7(0.5) K8(0.5) K9(0.5) K10(0.5)
 K11(0.5) K12(0.5) K13(0.5) K14(0.5) K15(0.5) K16(0.25) K17(0.25) K18(0.25)
 K19(0.25) K20(0.25) K21(0.25) O10W(0.5) O11W(0.5) O12W(0.5) O13W(0.5)
 O14W(0.5) O15W(0.5) O16W(0.5) O17W(0.5) O18W(0.5) O19W(0.5) O20W(0.5)
 O21W(0.5) O22W(0.5) O23W(0.5) O24W(0.5)
 Fixed Uiso: K15(0.15015) O9W(0.10229) O20W(0.10311) O23W(0.11879) O24W(0.11649)
3.a Ternary CH refined with riding coordinates:
 C2(H2)
3.b Secondary CH2 refined with riding coordinates:
 C3(H3A,H3B)
;

loop_
_space_group_symop_id
_space_group_symop_operation_xyz
1 'x, y, z'
2 '-x+1/2, y+1/2, -z+1/2'
3 '-x, -y, -z'
4 'x-1/2, -y-1/2, z-1/2'

loop_
_atom_site_label
_atom_site_type_symbol
_atom_site_fract_x
_atom_site_fract_y
_atom_site_fract_z
_atom_site_U_iso_or_equiv
_atom_site_adp_type
_atom_site_occupancy
_atom_site_calc_flag
_atom_site_refinement_flags_posn
W1 W 0.66625(3) 0.11255(3) 0.85165(3) 0.02455(15) Uani 1 d .
W2 W 0.58620(3) 0.01351(3) 0.75414(3) 0.02637(16) Uani 1 d .
W3 W 0.66421(3) 0.11003(3) 0.70149(3) 0.03053(17) Uani 1 d .
W4 W 0.42676(4) 0.03380(3) 0.61177(3) 0.02753(16) Uani 1 d .
W5 W 0.50115(4) 0.13065(3) 0.55785(3) 0.03335(18) Uani 1 d .
W6 W 0.35337(3) 0.15299(3) 0.58276(3) 0.02878(17) Uani 1 d .
W7 W 0.58170(4) 0.24178(3) 0.66583(3) 0.03058(17) Uani 1 d .
W8 W 0.43541(3) 0.26093(3) 0.69436(3) 0.02760(16) Uani 1 d .
W9 W 0.58880(3) 0.24533(3) 0.81612(3) 0.02557(16) Uani 1 d .
W10 W 0.53557(3) 0.15873(2) 0.91809(3) 0.02173(15) Uani 1 d .
W11 W 0.18820(3) -0.00357(3) 0.76509(3) 0.02528(16) Uani 1 d .
W12 W 0.12380(3) 0.08958(3) 0.64598(3) 0.02783(16) Uani 1 d .
W13 W 0.02057(4) 0.03518(3) 0.71265(4) 0.03581(19) Uani 1 d .
W14 W 0.08293(3) 0.22227(3) 0.68697(3) 0.03108(17) Uani 1 d .
W15 W -0.02369(4) 0.16852(3) 0.75097(4) 0.0387(2) Uani 1 d .
W16 W 0.10779(4) 0.25121(3) 0.83806(4) 0.03422(18) Uani 1 d .
W17 W 0.04622(4) 0.06713(3) 0.87949(4) 0.0403(2) Uani 1 d .
W18 W 0.17620(4) 0.15225(3) 0.96326(4) 0.03581(19) Uani 1 d .
W19 W 0.21505(4) 0.03119(3) 0.93076(3) 0.02904(17) Uani 1 d .
Eu1 Eu 0.29789(4) 0.05424(3) 0.69980(4) 0.02284(18) Uani 1 d .
Eu2 Eu 0.36776(4) 0.06722(3) 0.87522(4) 0.02063(18) Uani 1 d .
Eu3 Eu 0.27947(4) 0.19552(3) 0.71358(4) 0.02475(19) Uani 1 d .
As1 As 0.49718(8) 0.13267(6) 0.72762(7) 0.0199(3) Uani 1 d .
As2 As 0.16704(8) 0.12850(6) 0.80776(8) 0.0225(4) Uani 1 d .
K1 K 0.7605(3) 0.2333(2) 0.9493(3) 0.0685(15) Uani 1 d .
K2 K 0.5117(4) -0.1052(3) 0.6354(3) 0.104(2) Uani 1 d .
K3 K 0.0749(5) -0.0763(4) 0.8350(4) 0.049(2) Uiso 0.50 d .
K4 K 0.4261(5) 0.2872(4) 0.8583(5) 0.058(3) Uiso 0.50 d .
K5 K 0.1580(6) -0.1133(4) 0.9452(5) 0.070(3) Uiso 0.50 d .
K6 K 0.5862(6) 0.2359(4) 0.4997(5) 0.069(3) Uiso 0.50 d .
K7 K 0.1900(7) 0.3451(5) 0.7539(6) 0.089(4) Uiso 0.50 d .
K8 K 0.5769(7) 0.0047(5) 0.9322(6) 0.090(4) Uiso 0.50 d .
K9 K 0.4463(7) 0.1716(5) 0.0470(7) 0.096(4) Uiso 0.50 d .
K10 K 0.2306(7) 0.0249(5) 0.1046(7) 0.098(4) Uiso 0.50 d .
K11 K 0.7654(9) 0.2289(7) 0.6610(9) 0.134(6) Uiso 0.50 d .
K12 K 0.6207(9) 0.8641(7) 0.8215(8) 0.125(5) Uiso 0.50 d .
K13 K 0.9019(11) 0.2136(8) 1.0124(10) 0.156(7) Uiso 0.50 d .
K14 K 0.6740(9) 0.0747(7) 0.5424(8) 0.132(6) Uiso 0.50 d .
K15 K 0.5855(10) -0.0198(8) 0.5759(9) 0.150 Uiso 0.50 d .
K16 K 0.3583(15) 0.0926(12) 0.0747(14) 0.105(9) Uiso 0.25 d .
K17 K -0.0720(16) 0.1295(12) 0.5639(15) 0.112(9) Uiso 0.25 d .
K18 K 0.0892(15) 0.1980(12) 0.5032(14) 0.106(9) Uiso 0.25 d .
K19 K 0.1220(17) -0.0573(13) 0.5863(16) 0.122(11) Uiso 0.25 d .
K20 K 0.463(2) 0.3836(16) 0.8219(19) 0.150(13) Uiso 0.25 d .
K21 K 0.783(2) 0.2277(16) 0.8159(19) 0.149(13) Uiso 0.25 d .
O1 O 0.7406(6) 0.1158(5) 0.9212(6) 0.040(3) Uani 1 d .
O2 O 0.6600(5) 0.0390(4) 0.8318(5) 0.028(3) Uani 1 d .
O3 O 0.7137(5) 0.1195(4) 0.7901(5) 0.028(3) Uani 1 d .
O4 O 0.6504(5) 0.1876(4) 0.8350(5) 0.028(3) Uani 1 d .
O5 O 0.5976(5) 0.1125(4) 0.8805(5) 0.028(3) Uani 1 d .
O6 O 0.5812(5) 0.1031(4) 0.7475(5) 0.025(2) Uani 1 d .
O7 O 0.6112(6) -0.0517(5) 0.7580(6) 0.043(3) Uani 1 d .
O8 O 0.5245(5) 0.0154(4) 0.7883(5) 0.031(3) Uani 1 d .
O9 O 0.6527(5) 0.0384(4) 0.7129(5) 0.032(3) Uani 1 d .
O10 O 0.5166(6) 0.0150(4) 0.6679(5) 0.032(3) Uani 1 d .
O11 O 0.7329(6) 0.1094(5) 0.6778(6) 0.041(3) Uani 1 d .
O12 O 0.5880(6) 0.1086(5) 0.6208(5) 0.037(3) Uani 1 d .
O13 O 0.6445(6) 0.1861(4) 0.6983(5) 0.034(3) Uani 1 d .
O14 O 0.3986(6) -0.0250(5) 0.5718(5) 0.042(3) Uani 1 d .
O15 O 0.3917(6) 0.0349(4) 0.6713(5) 0.033(3) Uani 1 d .
O16 O 0.4708(6) 0.0610(4) 0.5513(5) 0.036(3) Uani 1 d .
O17 O 0.3509(5) 0.0798(4) 0.5582(5) 0.027(3) Uani 1 d .
O18 O 0.4613(6) 0.1195(5) 0.6433(5) 0.033(3) Uani 1 d .
O19 O 0.5193(6) 0.1357(5) 0.4891(5) 0.046(3) Uani 1 d .
O20 O 0.4121(6) 0.1589(4) 0.5293(5) 0.034(3) Uani 1 d .
O21 O 0.5323(6) 0.2009(4) 0.5954(5) 0.033(3) Uani 1 d .
O22 O 0.2783(6) 0.1747(5) 0.5214(5) 0.041(3) Uani 1 d .
O23 O 0.3270(5) 0.1377(4) 0.6487(5) 0.029(3) Uani 1 d .
O24 O 0.3950(6) 0.2182(4) 0.6178(5) 0.033(3) Uani 1 d .
O25 O 0.6257(6) 0.2835(5) 0.6350(6) 0.043(3) Uani 1 d .
O26 O 0.5036(6) 0.2826(4) 0.6547(5) 0.037(3) Uani 1 d .
O27 O 0.6216(5) 0.2693(4) 0.7542(5) 0.031(3) Uani 1 d .
O28 O 0.5222(5) 0.1995(4) 0.7217(5) 0.024(2) Uani 1 d .
O29 O 0.3867(6) 0.3180(4) 0.6743(6) 0.044(3) Uani 1 d .
O30 O 0.3928(5) 0.2227(4) 0.7339(5) 0.030(3) Uani 1 d .
O31 O 0.5055(5) 0.2846(4) 0.7746(5) 0.023(2) Uani 1 d .
O32 O 0.6333(7) 0.2869(5) 0.8786(5) 0.042(3) Uani 1 d .
O33 O 0.5355(5) 0.2045(4) 0.8532(5) 0.025(2) Uani 1 d .
O34 O 0.4970(6) 0.2029(5) 0.9524(5) 0.038(3) Uani 1 d .
O35 O 0.4672(5) 0.1137(4) 0.8811(5) 0.029(3) Uani 1 d .
O36 O 0.6375(6) 0.1903(4) 0.9705(5) 0.033(3) Uani 1 d .
O37 O 0.5760(6) 0.1120(4) 0.9905(5) 0.031(3) Uani 1 d .
O38 O 0.7358(7) 0.1797(5) 1.0520(6) 0.050(4) Uani 1 d .
O39 O 0.6223(6) 0.0240(5) 1.0954(5) 0.039(3) Uani 1 d .
O40 O 0.6111(7) 0.0743(5) 1.1707(7) 0.051(4) Uani 1 d .
O41 O 0.2161(6) -0.0661(4) 0.7590(5) 0.035(3) Uani 1 d .
O42 O 0.2696(5) 0.0343(4) 0.7905(5) 0.024(2) Uani 1 d .
O43 O 0.1743(5) 0.0227(4) 0.6783(5) 0.027(3) Uani 1 d .
O44 O 0.0893(5) -0.0193(4) 0.7293(5) 0.031(3) Uani 1 d .
O45 O 0.1878(5) -0.0034(4) 0.8485(5) 0.028(3) Uani 1 d .
O46 O 0.1293(5) 0.0785(4) 0.7510(5) 0.027(3) Uani 1 d .
O47 O 0.1114(6) 0.0852(5) 0.5658(6) 0.045(3) Uani 1 d .
O48 O 0.2109(5) 0.1196(4) 0.6827(5) 0.029(3) Uani 1 d .
O49 O 0.0412(5) 0.0508(5) 0.6389(5) 0.037(3) Uani 1 d .
O50 O 0.0795(5) 0.1526(4) 0.6475(5) 0.029(3) Uani 1 d .
O51 O -0.0531(6) -0.0020(5) 0.6761(7) 0.057(4) Uani 1 d .
O52 O -0.0165(6) 0.1029(5) 0.7088(6) 0.044(3) Uani 1 d .
O53 O 0.0323(6) 0.0317(4) 0.7993(6) 0.041(3) Uani 1 d .
O54 O 0.0583(7) 0.2615(5) 0.6198(6) 0.051(4) Uani 1 d .
O55 O -0.0129(6) 0.2025(5) 0.6807(6) 0.042(3) Uani 1 d .
O56 O 0.1744(5) 0.2204(4) 0.7157(5) 0.030(3) Uani 1 d .
O57 O 0.0809(6) 0.2741(4) 0.7480(5) 0.033(3) Uani 1 d .
O58 O 0.0966(5) 0.1752(4) 0.7797(5) 0.030(3) Uani 1 d .
O59 O -0.1126(6) 0.1710(6) 0.7265(7) 0.058(4) Uani 1 d .
O60 O 0.0048(6) 0.2277(5) 0.8031(6) 0.040(3) Uani 1 d .
O61 O -0.0008(6) 0.1233(5) 0.8234(6) 0.044(3) Uani 1 d .
O62 O 0.0925(7) 0.3098(5) 0.8709(7) 0.049(4) Uani 1 d .
O63 O 0.1954(6) 0.2532(5) 0.8513(6) 0.043(3) Uani 1 d .
O64 O 0.1176(6) 0.2048(4) 0.9073(5) 0.033(3) Uani 1 d .
O65 O -0.0196(7) 0.0412(6) 0.8966(8) 0.068(5) Uani 1 d .
O66 O 0.0823(6) 0.1136(5) 0.9461(6) 0.045(3) Uani 1 d .
O67 O 0.1160(6) 0.0167(4) 0.9176(6) 0.042(3) Uani 1 d .
O68 O 0.1490(5) 0.1021(4) 0.8723(5) 0.030(3) Uani 1 d .
O69 O 0.1832(7) 0.1782(5) 1.0357(6) 0.052(4) Uani 1 d .
O70 O 0.2522(6) 0.1719(5) 0.9544(6) 0.038(3) Uani 1 d .
O71 O 0.2135(6) 0.0810(4) 0.9928(6) 0.037(3) Uani 1 d .
O72 O 0.2514(7) -0.0212(5) 0.9823(6) 0.046(3) Uani 1 d .
O73 O 0.2864(6) 0.0605(5) 0.9193(5) 0.035(3) Uani 1 d .
O74 O 0.3424(6) 0.1231(4) 0.7780(5) 0.029(3) Uani 1 d .
C1 C 0.6751(9) 0.1655(7) 1.0190(8) 0.034(4) Uani 1 d .
C2 C 0.6436(9) 0.1170(9) 1.0329(9) 0.053(6) Uani 1 d .
H2 H 0.6690 0.0870 1.0259 0.063 Uiso 1 calc R
C3 C 0.6513(12) 0.1154(8) 1.0990(9) 0.053(6) Uani 1 d .
H3A H 0.6278 0.1459 1.1066 0.064 Uiso 1 calc R
H3B H 0.6998 0.1196 1.1250 0.064 Uiso 1 calc R
C4 C 0.6266(8) 0.0687(6) 1.1233(9) 0.028(4) Uani 1 d .
O1W O 0.2979(6) -0.0426(5) 0.6872(6) 0.039(3) Uiso 1 d .
O2W O 0.2419(6) 0.0403(5) 0.5830(5) 0.037(3) Uiso 1 d .
O3W O 0.4020(5) 0.0206(4) 0.7968(5) 0.024(2) Uiso 1 d .
O4W O 0.4546(6) 0.0616(5) 0.9870(6) 0.040(3) Uiso 1 d .
O5W O 0.3577(6) 0.1532(5) 0.9196(5) 0.037(3) Uiso 1 d .
O6W O 0.2789(7) 0.2943(5) 0.7106(6) 0.050(3) Uiso 1 d .
O7W O 0.3048(6) 0.2270(5) 0.8224(5) 0.037(3) Uiso 1 d .
O8W O 0.2188(7) 0.2227(5) 0.6038(6) 0.056(4) Uiso 1 d .
O9W O 0.4316(10) -0.0839(8) 0.7064(9) 0.102 Uiso 1 d .
O10W O 0.3089(15) 0.3501(12) 0.8726(14) 0.066(8) Uiso 0.50 d .
O11W O 0.9955(14) 0.3594(12) 0.6865(13) 0.056(8) Uiso 0.50 d .
O12W O 0.5847(17) -0.1835(13) 0.7255(16) 0.077(10) Uiso 0.50 d .
O13W O 0.8720(17) 0.2685(13) 0.6110(16) 0.078(10) Uiso 0.50 d .
O14W O 0.2913(15) 0.2835(11) 0.9788(14) 0.061(8) Uiso 0.50 d .
O15W O 0.639(2) 0.3703(15) 0.9626(18) 0.097(12) Uiso 0.50 d .
O16W O 0.302(2) -0.1069(18) 0.575(2) 0.124(15) Uiso 0.50 d .
O17W O 0.8553(19) 0.1109(15) 0.8270(17) 0.093(11) Uiso 0.50 d .
O18W O 0.835(2) 0.0734(15) 0.6502(18) 0.102(12) Uiso 0.50 d .
O19W O 0.744(2) 0.8655(18) 0.839(2) 0.126(15) Uiso 0.50 d .
O20W O 0.714(2) -0.0483(16) 0.6848(19) 0.103 Uiso 0.50 d .
O21W O 0.344(2) 0.1911(16) 0.4056(19) 0.108(13) Uiso 0.50 d .
O22W O 0.105(2) -0.0460(17) 1.020(2) 0.113(14) Uiso 0.50 d .
O23W O 0.968(2) 0.4026(18) 0.663(2) 0.119 Uiso 0.50 d .
O24W O -0.010(2) 0.1932(17) 0.495(2) 0.116 Uiso 0.50 d .
Li1 Li 0.789(4) 0.855(3) 0.727(3) 0.14(2) Uiso 1 d .

loop_
_atom_site_aniso_label
_atom_site_aniso_U_11
_atom_site_aniso_U_22
_atom_site_aniso_U_33
_atom_site_aniso_U_23
_atom_site_aniso_U_13
_atom_site_aniso_U_12
W1 0.0208(3) 0.0294(4) 0.0247(4) 0.0018(3) 0.0101(3) 0.0005(3)
W2 0.0263(4) 0.0275(4) 0.0295(4) -0.0012(3) 0.0155(3) 0.0011(3)
W3 0.0266(4) 0.0412(4) 0.0316(4) 0.0010(3) 0.0198(3) -0.0012(3)
W4 0.0309(4) 0.0348(4) 0.0206(4) -0.0031(3) 0.0140(3) -0.0042(3)
W5 0.0370(4) 0.0474(5) 0.0219(4) 0.0029(3) 0.0182(3) -0.0052(3)
W6 0.0277(4) 0.0399(4) 0.0186(4) 0.0074(3) 0.0087(3) -0.0011(3)
W7 0.0314(4) 0.0359(4) 0.0306(4) 0.0089(3) 0.0187(3) -0.0055(3)
W8 0.0270(4) 0.0257(4) 0.0328(4) 0.0109(3) 0.0145(3) 0.0013(3)
W9 0.0278(4) 0.0239(4) 0.0271(4) 0.0026(3) 0.0129(3) -0.0045(3)
W10 0.0240(3) 0.0243(4) 0.0184(3) 0.0016(3) 0.0098(3) -0.0032(3)
W11 0.0219(3) 0.0234(4) 0.0328(4) 0.0009(3) 0.0131(3) -0.0008(3)
W12 0.0209(4) 0.0313(4) 0.0272(4) 0.0011(3) 0.0046(3) -0.0004(3)
W13 0.0208(4) 0.0321(4) 0.0539(5) 0.0018(3) 0.0137(3) -0.0029(3)
W14 0.0239(4) 0.0301(4) 0.0381(4) 0.0096(3) 0.0107(3) 0.0059(3)
W15 0.0230(4) 0.0351(4) 0.0613(5) 0.0087(4) 0.0199(4) 0.0068(3)
W16 0.0360(4) 0.0284(4) 0.0448(5) 0.0048(3) 0.0228(4) 0.0069(3)
W17 0.0350(4) 0.0395(5) 0.0617(5) 0.0134(4) 0.0355(4) 0.0065(3)
W18 0.0460(5) 0.0364(4) 0.0377(4) 0.0044(3) 0.0302(4) 0.0129(4)
W19 0.0334(4) 0.0284(4) 0.0360(4) 0.0092(3) 0.0251(3) 0.0069(3)
Eu1 0.0229(4) 0.0268(4) 0.0196(4) -0.0003(3) 0.0090(3) -0.0001(3)
Eu2 0.0212(4) 0.0245(4) 0.0186(4) 0.0027(3) 0.0102(3) 0.0001(3)
Eu3 0.0224(4) 0.0247(5) 0.0272(5) 0.0065(3) 0.0096(4) 0.0016(3)
As1 0.0210(8) 0.0213(8) 0.0191(8) 0.0025(6) 0.0096(7) -0.0015(7)
As2 0.0208(8) 0.0222(9) 0.0279(9) 0.0044(7) 0.0132(7) 0.0039(7)
K1 0.063(3) 0.071(4) 0.065(3) -0.008(3) 0.018(3) -0.019(3)
K2 0.156(7) 0.088(5) 0.069(4) -0.006(3) 0.045(4) 0.003(5)
O1 0.033(7) 0.046(8) 0.040(7) 0.003(6) 0.012(6) -0.013(6)
O2 0.027(6) 0.033(7) 0.026(6) -0.006(5) 0.012(5) -0.004(5)
O3 0.022(6) 0.035(7) 0.027(6) -0.009(5) 0.009(5) -0.010(5)
O4 0.029(6) 0.032(7) 0.026(6) 0.000(5) 0.012(5) -0.007(5)
O5 0.034(7) 0.024(6) 0.035(7) 0.004(5) 0.024(5) 0.005(5)
O6 0.030(6) 0.028(6) 0.025(6) -0.005(5) 0.019(5) 0.001(5)
O7 0.037(7) 0.032(7) 0.058(9) 0.010(6) 0.016(6) 0.019(6)
O8 0.027(6) 0.031(7) 0.047(7) -0.001(5) 0.026(6) -0.006(5)
O9 0.024(6) 0.035(7) 0.045(7) -0.004(5) 0.024(6) 0.006(5)
O10 0.032(7) 0.035(7) 0.029(7) -0.001(5) 0.011(5) 0.000(5)
O11 0.039(7) 0.057(9) 0.039(8) -0.002(6) 0.028(6) -0.004(6)
O12 0.026(6) 0.051(8) 0.035(7) 0.004(6) 0.013(5) 0.000(6)
O13 0.028(7) 0.040(7) 0.038(7) 0.005(6) 0.016(6) -0.001(5)
O14 0.053(8) 0.043(8) 0.033(7) -0.013(6) 0.021(6) -0.016(6)
O15 0.040(7) 0.031(7) 0.032(7) 0.007(5) 0.018(6) 0.008(6)
O16 0.045(7) 0.040(7) 0.030(7) -0.012(5) 0.024(6) -0.006(6)
O17 0.025(6) 0.039(7) 0.014(6) -0.002(5) 0.004(5) -0.001(5)
O18 0.034(7) 0.051(8) 0.015(6) 0.009(5) 0.010(5) 0.003(6)
O19 0.051(8) 0.072(10) 0.025(7) -0.002(6) 0.026(6) -0.007(7)
O20 0.052(8) 0.030(7) 0.023(6) 0.002(5) 0.018(6) -0.008(6)
O21 0.038(7) 0.038(7) 0.027(6) 0.006(5) 0.016(5) -0.008(6)
O22 0.041(7) 0.061(9) 0.015(6) 0.010(6) 0.005(5) 0.003(6)
O23 0.030(6) 0.026(6) 0.033(7) -0.001(5) 0.014(5) 0.001(5)
O24 0.035(7) 0.033(7) 0.030(7) 0.010(5) 0.011(5) 0.006(5)
O25 0.053(8) 0.053(8) 0.037(7) 0.006(6) 0.033(6) -0.009(7)
O26 0.040(7) 0.034(7) 0.038(7) 0.017(6) 0.015(6) -0.005(6)
O27 0.027(6) 0.036(7) 0.033(7) 0.008(5) 0.013(5) -0.015(5)
O28 0.029(6) 0.021(6) 0.024(6) 0.007(5) 0.013(5) -0.007(5)
O29 0.041(8) 0.023(7) 0.063(9) 0.019(6) 0.014(7) -0.001(6)
O30 0.031(7) 0.030(7) 0.026(6) 0.011(5) 0.008(5) 0.004(5)
O31 0.018(6) 0.020(6) 0.031(6) 0.001(5) 0.010(5) -0.001(4)
O32 0.057(8) 0.037(7) 0.029(7) -0.003(6) 0.013(6) -0.018(6)
O33 0.029(6) 0.024(6) 0.028(6) 0.004(5) 0.017(5) -0.008(5)
O34 0.046(8) 0.042(8) 0.031(7) 0.001(6) 0.020(6) 0.004(6)
O35 0.024(6) 0.037(7) 0.029(6) 0.012(5) 0.015(5) -0.008(5)
O36 0.033(7) 0.033(7) 0.031(7) 0.001(5) 0.010(6) -0.011(5)
O37 0.031(7) 0.036(7) 0.021(6) 0.013(5) 0.005(5) -0.006(5)
O38 0.055(9) 0.045(8) 0.045(8) 0.001(6) 0.013(7) -0.026(7)
O39 0.056(8) 0.032(7) 0.029(7) 0.006(6) 0.018(6) 0.009(6)
O40 0.059(9) 0.034(8) 0.065(10) -0.011(7) 0.030(8) -0.005(7)
O41 0.043(7) 0.033(7) 0.036(7) -0.001(5) 0.023(6) -0.006(6)
O42 0.021(6) 0.026(6) 0.026(6) -0.004(5) 0.012(5) -0.002(5)
O43 0.031(6) 0.027(6) 0.024(6) -0.003(5) 0.011(5) 0.003(5)
O44 0.026(6) 0.032(7) 0.043(7) -0.001(5) 0.021(5) 0.001(5)
O45 0.030(6) 0.020(6) 0.043(7) 0.005(5) 0.025(5) -0.003(5)
O46 0.022(6) 0.027(6) 0.036(7) 0.004(5) 0.016(5) 0.005(5)
O47 0.035(7) 0.054(9) 0.039(8) -0.002(6) 0.007(6) -0.004(6)
O48 0.030(6) 0.030(6) 0.027(6) 0.012(5) 0.013(5) 0.000(5)
O49 0.019(6) 0.046(8) 0.036(7) 0.001(6) -0.001(5) -0.003(5)
O50 0.021(6) 0.029(6) 0.037(7) 0.006(5) 0.011(5) 0.003(5)
O51 0.026(7) 0.055(9) 0.085(11) -0.002(8) 0.015(7) -0.015(6)
O52 0.026(7) 0.035(7) 0.070(9) 0.001(6) 0.018(6) 0.009(6)
O53 0.032(7) 0.030(7) 0.072(9) 0.013(6) 0.031(7) 0.001(6)
O54 0.048(8) 0.049(9) 0.056(9) 0.013(7) 0.018(7) 0.011(7)
O55 0.021(6) 0.032(7) 0.071(9) 0.020(6) 0.016(6) 0.002(5)
O56 0.030(6) 0.024(6) 0.034(7) 0.006(5) 0.011(5) 0.003(5)
O57 0.028(6) 0.029(7) 0.042(7) 0.008(5) 0.013(5) 0.003(5)
O58 0.026(6) 0.032(7) 0.038(7) 0.009(5) 0.017(5) 0.014(5)
O59 0.027(7) 0.070(10) 0.077(11) 0.018(8) 0.020(7) 0.007(7)
O60 0.020(6) 0.039(7) 0.066(9) 0.013(6) 0.023(6) 0.004(5)
O61 0.034(7) 0.037(8) 0.072(9) 0.024(6) 0.034(7) 0.011(6)
O62 0.055(9) 0.030(7) 0.073(10) 0.004(6) 0.037(8) 0.011(6)
O63 0.044(8) 0.047(8) 0.045(8) 0.009(6) 0.024(6) 0.006(6)
O64 0.050(8) 0.019(6) 0.047(8) 0.000(5) 0.036(6) 0.010(5)
O65 0.056(10) 0.068(11) 0.103(13) 0.025(9) 0.057(9) 0.010(8)
O66 0.046(8) 0.048(8) 0.063(9) 0.024(7) 0.047(7) 0.021(6)
O67 0.041(7) 0.029(7) 0.074(10) 0.015(6) 0.042(7) 0.009(6)
O68 0.033(7) 0.037(7) 0.026(6) 0.011(5) 0.017(5) 0.013(5)
O69 0.062(9) 0.061(9) 0.047(8) 0.002(7) 0.037(7) 0.027(7)
O70 0.040(7) 0.037(7) 0.043(8) -0.007(6) 0.025(6) -0.003(6)
O71 0.066(9) 0.019(6) 0.051(8) 0.014(5) 0.049(7) 0.012(6)
O72 0.067(9) 0.045(8) 0.044(8) 0.015(6) 0.041(7) 0.014(7)
O73 0.040(7) 0.040(7) 0.035(7) 0.002(5) 0.026(6) 0.004(6)
O74 0.037(7) 0.031(7) 0.021(6) 0.008(5) 0.016(5) 0.003(5)
C1 0.026(10) 0.044(11) 0.023(9) 0.009(8) -0.001(8) -0.013(8)
C2 0.025(11) 0.076(16) 0.047(13) 0.023(11) 0.002(9) -0.013(10)
C3 0.078(16) 0.045(12) 0.037(12) 0.008(9) 0.023(11) -0.036(11)
C4 0.019(9) 0.023(9) 0.044(11) 0.016(8) 0.013(8) 0.003(7)

loop_
_atom_type_symbol
_atom_type_description
_atom_type_scat_dispersion_real
_atom_type_scat_dispersion_imag
_atom_type_scat_source
C C 0.0033 0.0016 'International Tables Vol C Tables 4.2.6.8 and 6.1.1.4'
H H 0.0000 0.0000 'International Tables Vol C Tables 4.2.6.8 and 6.1.1.4'
O O 0.0106 0.0060 'International Tables Vol C Tables 4.2.6.8 and 6.1.1.4'
As As 0.0499 2.0058 'International Tables Vol C Tables 4.2.6.8 and 6.1.1.4'
Eu Eu -0.1578 3.6682 'International Tables Vol C Tables 4.2.6.8 and 6.1.1.4'
W W -0.8490 6.8722 'International Tables Vol C Tables 4.2.6.8 and 6.1.1.4'
K K 0.2009 0.2494 'International Tables Vol C Tables 4.2.6.8 and 6.1.1.4'
Li Li -0.0003 0.0001 'International Tables Vol C Tables 4.2.6.8 and 6.1.1.4'

loop_
_geom_angle_atom_site_label_1
_geom_angle_atom_site_label_2
_geom_angle_atom_site_label_3
_geom_angle
_geom_angle_site_symmetry_1
_geom_angle_site_symmetry_3
K1 W1 K8 119.6(2) . .
K1 W1 K10 116.1(2) . 3_656
K1 W1 K21 48.0(6) . .
K10 W1 K8 67.0(3) 3_656 .
K10 W1 K21 111.2(6) 3_656 .
K21 W1 K8 166.4(6) . .
O1 W1 K1 50.1(4) . .
O1 W1 K8 91.9(4) . .
O1 W1 K10 66.9(5) . 3_656
O1 W1 K21 75.4(7) . .
O1 W1 O2 102.5(5) . .
O1 W1 O3 96.5(5) . .
O1 W1 O4 99.0(5) . .
O1 W1 O5 103.7(5) . .
O1 W1 O6 168.3(5) . .
O2 W1 K1 152.3(3) . .
O2 W1 K8 57.0(4) . .
O2 W1 K10 36.3(4) . 3_656
O2 W1 K21 130.0(7) . .
O2 W1 O3 85.9(4) . .
O2 W1 O4 156.7(4) . .
O2 W1 O6 73.0(4) . .
O3 W1 K1 92.7(3) . .
O3 W1 K8 142.9(4) . .
O3 W1 K10 83.3(4) . 3_656
O3 W1 K21 46.0(6) . .
O3 W1 O6 72.6(4) . .
O4 W1 K1 49.0(3) . .
O4 W1 K8 131.5(4) . .
O4 W1 K10 158.8(4) . 3_656
O4 W1 K21 48.2(7) . .
O4 W1 O3 82.7(4) . .
O4 W1 O6 84.2(4) . .
O5 W1 K1 95.6(4) . .
O5 W1 K8 43.3(4) . .
O5 W1 K10 109.9(4) . 3_656
O5 W1 K21 134.3(7) . .
O5 W1 O2 95.4(5) . .
O5 W1 O3 159.0(5) . .
O5 W1 O4 88.3(5) . .
O5 W1 O6 87.7(4) . .
O6 W1 K1 132.8(3) . .
O6 W1 K8 94.4(3) . .
O6 W1 K10 106.6(3) . 3_656
O6 W1 K21 98.9(6) . .
K2 W2 K8 118.2(2) . .
K2 W2 K10 111.2(2) . 3_656
K2 W2 K12 60.6(3) . 1_545
K2 W2 K15 47.4(3) . .
K8 W2 K15 164.8(3) . .
K10 W2 K8 66.6(3) 3_656 .
K10 W2 K15 111.6(3) 3_656 .
K12 W2 K8 69.4(3) 1_545 .
K12 W2 K10 60.0(3) 1_545 3_656
K12 W2 K15 96.4(4) 1_545 .
O2 W2 K2 146.9(3) . .
O2 W2 K8 57.0(4) . .
O2 W2 K10 35.7(4) . 3_656
O2 W2 K12 90.3(4) . 1_545
O2 W2 K15 130.8(4) . .
O2 W2 O6 74.3(4) . .
O2 W2 O9 82.3(4) . .
O6 W2 K2 136.2(3) . .
O6 W2 K8 95.8(3) . .
O6 W2 K10 107.3(3) . 3_656
O6 W2 K12 163.1(3) . 1_545
O6 W2 K15 99.0(4) . .
O7 W2 K2 48.4(4) . .
O7 W2 K8 91.5(5) . .
O7 W2 K10 63.5(5) . 3_656
O7 W2 K12 22.7(5) . 1_545
O7 W2 K15 74.9(5) . .
O7 W2 O2 98.7(5) . .
O7 W2 O6 164.6(5) . .
O7 W2 O8 105.4(6) . .
O7 W2 O9 94.0(5) . .
O7 W2 O10 99.5(5) . .
O8 W2 K2 99.0(4) . .
O8 W2 K8 40.9(4) . .
O8 W2 K10 107.2(4) . 3_656
O8 W2 K12 85.0(4) . 1_545
O8 W2 K15 135.8(5) . .
O8 W2 O2 93.3(5) . .
O8 W2 O6 88.8(4) . .
O8 W2 O9 160.5(5) . .
O8 W2 O10 92.7(5) . .
O9 W2 K2 94.8(3) . .
O9 W2 K8 139.3(4) . .
O9 W2 K10 80.2(4) . 3_656
O9 W2 K12 113.9(4) . 1_545
O9 W2 K15 50.5(4) . .
O9 W2 O6 71.7(4) . .
O10 W2 K2 51.6(3) . .
O10 W2 K8 133.4(4) . .
O10 W2 K10 156.4(4) . 3_656
O10 W2 K12 110.8(4) . 1_545
O10 W2 K15 45.4(4) . .
O10 W2 O2 158.5(5) . .
O10 W2 O6 85.2(4) . .
O10 W2 O9 85.1(5) . .
K11 W3 K21 49.4(6) . .
K14 W3 K11 74.5(4) . .
K14 W3 K21 122.0(6) . .
O3 W3 K11 91.4(4) . .
O3 W3 K14 146.2(4) . .
O3 W3 K21 44.3(6) . .
O3 W3 O6 74.7(4) . .
O3 W3 O12 159.3(5) . .
O3 W3 O13 86.4(5) . .
O6 W3 K11 135.0(4) . .
O6 W3 K14 136.2(4) . .
O6 W3 K21 98.5(6) . .
O9 W3 K11 151.2(4) . .
O9 W3 K14 87.6(4) . .
O9 W3 K21 134.4(7) . .
O9 W3 O3 91.4(5) . .
O9 W3 O6 73.1(4) . .
O9 W3 O12 90.5(5) . .
O9 W3 O13 157.5(4) . .
O11 W3 K11 49.6(5) . .
O11 W3 K14 49.0(5) . .
O11 W3 K21 80.0(7) . .
O11 W3 O3 98.6(5) . .
O11 W3 O6 171.1(5) . .
O11 W3 O9 101.7(5) . .
O11 W3 O12 101.2(5) . .
O11 W3 O13 100.8(5) . .
O12 W3 K11 96.8(4) . .
O12 W3 K14 54.4(4) . .
O12 W3 K21 134.4(7) . .
O12 W3 O6 86.1(4) . .
O12 W3 O13 84.1(5) . .
O13 W3 K11 51.3(4) . .
O13 W3 K14 106.5(4) . .
O13 W3 K21 51.6(6) . .
O13 W3 O6 84.8(4) . .
K2 W4 K15 48.8(3) . .
O10 W4 K2 52.5(4) . .
O10 W4 K15 49.4(4) . .
O10 W4 O16 86.8(5) . .
O10 W4 O17 157.9(5) . .
O10 W4 O18 85.2(4) . .
O14 W4 K2 48.4(4) . .
O14 W4 K15 75.0(5) . .
O14 W4 O10 100.7(5) . .
O14 W4 O15 104.8(5) . .
O14 W4 O16 95.2(5) . .
O14 W4 O17 99.0(5) . .
O14 W4 O18 167.4(5) . .
O15 W4 K2 102.3(4) . .
O15 W4 K15 142.4(4) . .
O15 W4 O10 95.3(5) . .
O15 W4 O16 159.0(5) . .
O15 W4 O17 89.2(5) . .
O15 W4 O18 85.5(4) . .
O16 W4 K2 95.5(3) . .
O16 W4 K15 49.1(4) . .
O16 W4 O18 73.8(4) . .
O17 W4 K2 147.1(3) . .
O17 W4 K15 128.4(4) . .
O17 W4 O16 81.6(5) . .
O17 W4 O18 73.6(4) . .
O18 W4 K2 137.3(3) . .
O18 W4 K15 101.3(4) . .
K6 W5 K14 69.6(3) . .
K6 W5 K15 111.9(3) . 3_656
K15 W5 K14 81.3(4) 3_656 .
O12 W5 K6 91.4(4) . .
O12 W5 K14 48.1(4) . .
O12 W5 K15 112.4(5) . 3_656
O12 W5 O18 83.8(4) . .
O12 W5 O21 83.1(5) . .
O16 W5 K6 147.9(4) . .
O16 W5 K14 87.2(4) . .
O16 W5 K15 40.1(4) . 3_656
O16 W5 O12 88.9(5) . .
O16 W5 O18 74.8(4) . .
O16 W5 O20 94.0(5) . .
O16 W5 O21 159.4(4) . .
O18 W5 K6 137.1(3) . .
O18 W5 K14 129.2(4) . .
O18 W5 K15 109.2(4) . 3_656
O19 W5 K6 48.1(5) . .
O19 W5 K14 55.6(5) . .
O19 W5 K15 64.5(5) . 3_656
O19 W5 O12 102.4(5) . .
O19 W5 O16 100.6(5) . .
O19 W5 O18 172.4(5) . .
O19 W5 O20 101.3(5) . .
O19 W5 O21 99.7(5) . .
O20 W5 K6 98.9(4) . .
O20 W5 K14 156.5(4) . .
O20 W5 K15 84.5(4) . 3_656
O20 W5 O12 155.2(5) . .
O20 W5 O18 73.3(4) . .
O20 W5 O21 85.7(5) . .
O21 W5 K6 51.8(4) . .
O21 W5 K14 101.2(4) . .
O21 W5 K15 159.2(4) . 3_656
O21 W5 O18 85.4(4) . .
K13 W6 K1 40.3(3) 4_565 4_565
O17 W6 K1 120.8(3) . 4_565
O17 W6 K13 132.4(4) . 4_565
O17 W6 O18 74.3(4) . .
O17 W6 O20 81.6(4) . .
O18 W6 K1 141.0(3) . 4_565
O18 W6 K13 101.8(4) . 4_565
O20 W6 K1 74.6(3) . 4_565
O20 W6 K13 53.3(4) . 4_565
O20 W6 O18 72.6(4) . .
O22 W6 K1 32.8(4) . 4_565
O22 W6 K13 73.1(5) . 4_565
O22 W6 O17 99.1(5) . .
O22 W6 O18 165.7(5) . .
O22 W6 O20 94.1(5) . .
O22 W6 O23 104.7(5) . .
O22 W6 O24 100.9(5) . .
O23 W6 K1 123.2(3) . 4_565
O23 W6 K13 134.8(4) . 4_565
O23 W6 O17 92.8(5) . .
O23 W6 O18 88.5(4) . .
O23 W6 O20 161.0(5) . .
O23 W6 O24 94.5(5) . .
O24 W6 K1 72.9(3) . 4_565
O24 W6 K13 44.6(4) . 4_565
O24 W6 O17 156.3(4) . .
O24 W6 O18 83.3(4) . .
O24 W6 O20 84.2(5) . .
K6 W7 K11 64.5(3) . .
O13 W7 K6 94.4(4) . .
O13 W7 K11 52.9(4) . .
O13 W7 O27 84.8(5) . .
O13 W7 O28 83.4(4) . .
O21 W7 K6 48.9(4) . .
O21 W7 K11 99.2(4) . .
O21 W7 O13 89.6(5) . .
O21 W7 O26 91.3(5) . .
O21 W7 O27 161.8(4) . .
O21 W7 O28 88.4(4) . .
O25 W7 K6 53.1(4) . .
O25 W7 K11 49.5(5) . .
O25 W7 O13 102.4(5) . .
O25 W7 O21 101.7(5) . .
O25 W7 O26 100.7(5) . .
O25 W7 O27 96.3(5) . .
O25 W7 O28 168.2(5) . .
O26 W7 K6 104.0(4) . .
O26 W7 K11 149.8(4) . .
O26 W7 O13 156.2(5) . .
O26 W7 O27 87.1(5) . .
O26 W7 O28 72.8(4) . .
O27 W7 K6 148.7(3) . .
O27 W7 K11 91.2(4) . .
O27 W7 O28 73.8(4) . .
O28 W7 K6 137.3(3) . .
O28 W7 K11 135.3(4) . .
Eu3 W8 K4 66.66(15) . .
Eu3 W8 K13 111.8(3) . 4_565
K4 W8 K13 157.1(3) . 4_565
O24 W8 Eu3 76.2(3) . .
O24 W8 K4 142.3(4) . .
O24 W8 K13 47.1(4) . 4_565
O24 W8 O26 84.0(5) . .
O24 W8 O28 83.8(4) . .
O24 W8 O31 157.2(4) . .
O26 W8 Eu3 160.2(3) . .
O26 W8 K4 133.1(4) . .
O26 W8 K13 51.0(4) . 4_565
O26 W8 O28 71.4(4) . .
O28 W8 Eu3 107.4(2) . .
O28 W8 K4 100.7(3) . .
O28 W8 K13 101.3(4) . 4_565
O29 W8 Eu3 87.0(4) . .
O29 W8 K4 82.2(5) . .
O29 W8 K13 74.9(5) . 4_565
O29 W8 O24 102.8(5) . .
O29 W8 O26 95.9(5) . .
O29 W8 O28 165.3(5) . .
O29 W8 O30 103.2(5) . .
O29 W8 O31 98.4(5) . .
O30 W8 Eu3 24.7(3) . .
O30 W8 K4 52.1(4) . .
O30 W8 K13 133.8(5) . 4_565
O30 W8 O24 90.9(5) . .
O30 W8 O26 160.9(5) . .
O30 W8 O28 89.7(4) . .
O30 W8 O31 92.5(5) . .
O31 W8 Eu3 113.5(3) . .
O31 W8 K4 49.1(3) . .
O31 W8 K13 133.8(4) . 4_565
O31 W8 O26 85.5(4) . .
O31 W8 O28 73.7(4) . .
K1 W9 K4 118.32(17) . .
K1 W9 K21 48.6(6) . .
K4 W9 K21 164.3(6) . .
O4 W9 K1 52.2(3) . .
O4 W9 K4 136.0(4) . .
O4 W9 K21 47.3(6) . .
O4 W9 O28 86.5(4) . .
O4 W9 O31 158.4(4) . .
O4 W9 O33 87.0(4) . .
O27 W9 K1 96.5(3) . .
O27 W9 K4 132.6(4) . .
O27 W9 K21 52.2(6) . .
O27 W9 O4 90.3(5) . .
O27 W9 O28 75.1(4) . .
O27 W9 O31 89.6(5) . .
O27 W9 O33 158.8(4) . .
O28 W9 K1 138.3(3) . .
O28 W9 K4 94.8(3) . .
O28 W9 K21 100.8(6) . .
O31 W9 K1 149.1(3) . .
O31 W9 K4 44.1(3) . .
O31 W9 K21 140.9(6) . .
O31 W9 O28 72.5(4) . .
O31 W9 O33 85.4(4) . .
O32 W9 K1 48.2(4) . .
O32 W9 K4 83.4(5) . .
O32 W9 K21 81.0(7) . .
O32 W9 O4 100.4(5) . .
O32 W9 O27 100.1(5) . .
O32 W9 O28 171.7(5) . .
O32 W9 O31 100.9(5) . .
O32 W9 O33 101.0(5) . .
O33 W9 K1 98.3(3) . .
O33 W9 K4 49.8(3) . .
O33 W9 K21 133.0(6) . .
O33 W9 O28 83.7(4) . .
K4 W10 K8 157.4(2) . .
K4 W10 K9 79.0(2) . 1_556
K4 W10 K18 55.9(4) . 4_666
K8 W10 K9 99.7(3) . 1_556
K8 W10 K18 145.7(5) . 4_666
K9 W10 K18 72.9(5) 1_556 4_666
O5 W10 K4 132.7(3) . .
O5 W10 K8 49.7(3) . .
O5 W10 K9 147.9(3) . 1_556
O5 W10 K18 125.0(5) . 4_666
O5 W10 O36 78.3(4) . .
O33 W10 K4 52.4(4) . .
O33 W10 K8 127.2(4) . .
O33 W10 K9 131.0(4) . 1_556
O33 W10 K18 74.6(5) . 4_666
O33 W10 O5 81.1(4) . .
O33 W10 O36 84.5(4) . .
O33 W10 O37 155.9(5) . .
O34 W10 K4 45.9(4) . .
O34 W10 K8 136.3(4) . .
O34 W10 K9 36.6(4) . 1_556
O34 W10 K18 45.6(6) . 4_666
O34 W10 O5 170.6(5) . .
O34 W10 O33 95.3(5) . .
O34 W10 O35 101.3(5) . .
O34 W10 O36 92.8(5) . .
O34 W10 O37 98.2(5) . .
O35 W10 K4 96.4(4) . .
O35 W10 K8 61.2(4) . .
O35 W10 K9 83.0(4) . 1_556
O35 W10 K18 145.8(6) . 4_666
O35 W10 O5 88.0(5) . .
O35 W10 O33 105.8(4) . .
O35 W10 O36 161.5(5) . .
O35 W10 O37 91.0(5) . .
O36 W10 K4 101.9(3) . .
O36 W10 K8 100.3(4) . .
O36 W10 K9 102.1(4) . 1_556
O36 W10 K18 51.2(5) . 4_666
O37 W10 K4 144.1(4) . .
O37 W10 K8 47.3(4) . .
O37 W10 K9 67.1(4) . 1_556
O37 W10 K18 101.2(5) . 4_666
O37 W10 O5 82.4(4) . .
O37 W10 O36 75.1(4) . .
Eu1 W11 K3 175.72(14) . .
Eu1 W11 K19 75.1(5) . .
K3 W11 K19 103.2(5) . .
O41 W11 Eu1 93.0(4) . .
O41 W11 K3 82.7(4) . .
O41 W11 K19 66.3(6) . .
O41 W11 O42 101.6(5) . .
O41 W11 O43 98.9(5) . .
O41 W11 O44 96.9(5) . .
O41 W11 O45 102.5(5) . .
O41 W11 O46 167.0(5) . .
O42 W11 Eu1 40.1(3) . .
O42 W11 K3 140.6(3) . .
O42 W11 K19 114.4(6) . .
O42 W11 O43 84.3(4) . .
O42 W11 O44 160.2(4) . .
O42 W11 O45 92.7(4) . .
O42 W11 O46 87.6(4) . .
O43 W11 Eu1 46.5(3) . .
O43 W11 K3 134.2(3) . .
O43 W11 K19 41.2(6) . .
O43 W11 O46 72.7(4) . .
O44 W11 Eu1 132.4(3) . .
O44 W11 K3 48.7(4) . .
O44 W11 K19 67.0(6) . .
O44 W11 O43 86.0(4) . .
O44 W11 O46 73.1(4) . .
O45 W11 Eu1 132.6(3) . .
O45 W11 K3 48.8(3) . .
O45 W11 K19 151.9(6) . .
O45 W11 O43 158.6(4) . .
O45 W11 O44 90.2(5) . .
O45 W11 O46 86.0(4) . .
O46 W11 Eu1 88.2(3) . .
O46 W11 K3 96.0(3) . .
O46 W11 K19 101.7(5) . .
Eu1 W12 K17 172.9(5) . .
Eu1 W12 K18 107.0(4) . .
Eu1 W12 K19 75.5(5) . .
K17 W12 K18 67.6(6) . .
K17 W12 K19 102.1(7) . .
K19 W12 K18 112.7(6) . .
O43 W12 Eu1 46.7(3) . .
O43 W12 K17 135.0(6) . .
O43 W12 K18 140.6(5) . .
O43 W12 K19 41.9(6) . .
O43 W12 O46 73.3(4) . .
O46 W12 Eu1 88.8(2) . .
O46 W12 K17 98.3(5) . .
O46 W12 K18 143.5(5) . .
O46 W12 K19 102.9(6) . .
O47 W12 Eu1 93.7(4) . .
O47 W12 K17 79.2(6) . .
O47 W12 K18 46.1(6) . .
O47 W12 K19 66.7(6) . .
O47 W12 O43 100.1(5) . .
O47 W12 O46 168.2(5) . .
O47 W12 O48 102.7(5) . .
O47 W12 O49 96.4(5) . .
O47 W12 O50 101.5(5) . .
O48 W12 Eu1 39.8(3) . .
O48 W12 K17 140.8(6) . .
O48 W12 K18 85.6(5) . .
O48 W12 K19 114.7(6) . .
O48 W12 O43 83.8(4) . .
O48 W12 O46 86.5(4) . .
O48 W12 O49 159.6(5) . .
O48 W12 O50 93.0(5) . .
O49 W12 Eu1 132.7(3) . .
O49 W12 K17 49.9(6) . .
O49 W12 K18 113.1(5) . .
O49 W12 K19 66.7(6) . .
O49 W12 O43 86.1(5) . .
O49 W12 O46 73.7(4) . .
O50 W12 Eu1 132.7(3) . .
O50 W12 K17 49.3(6) . .
O50 W12 K18 59.9(5) . .
O50 W12 K19 151.4(6) . .
O50 W12 O43 158.3(4) . .
O50 W12 O46 85.1(4) . .
O50 W12 O49 90.0(5) . .
K3 W13 K17 166.9(5) . .
K3 W13 K20 53.2(6) . 2_546
K20 W13 K17 117.8(7) 2_546 .
O44 W13 K3 48.3(4) . .
O44 W13 K17 133.0(6) . .
O44 W13 K20 39.6(7) . 2_546
O44 W13 O46 73.6(4) . .
O46 W13 K3 95.8(3) . .
O46 W13 K17 96.9(5) . .
O46 W13 K20 112.2(6) . 2_546
O49 W13 K3 132.9(4) . .
O49 W13 K17 48.6(6) . .
O49 W13 K20 87.9(7) . 2_546
O49 W13 O44 85.2(5) . .
O49 W13 O46 73.5(4) . .
O51 W13 K3 84.6(5) . .
O51 W13 K17 82.3(7) . .
O51 W13 K20 60.3(7) . 2_546
O51 W13 O44 99.6(6) . .
O51 W13 O46 170.0(6) . .
O51 W13 O49 98.9(6) . .
O51 W13 O52 101.5(6) . .
O51 W13 O53 102.0(6) . .
O52 W13 K3 135.7(4) . .
O52 W13 K17 49.5(6) . .
O52 W13 K20 161.0(7) . 2_546
O52 W13 O44 158.8(5) . .
O52 W13 O46 85.2(4) . .
O52 W13 O49 90.0(5) . .
O52 W13 O53 88.6(5) . .
O53 W13 K3 47.6(4) . .
O53 W13 K17 137.4(6) . .
O53 W13 K20 100.0(7) . 2_546
O53 W13 O44 88.6(5) . .
O53 W13 O46 85.3(4) . .
O53 W13 O49 158.8(5) . .
K7 W14 K17 158.7(5) . .
O50 W14 K7 146.1(4) . .
O50 W14 K17 45.4(5) . .
O50 W14 O55 83.3(5) . .
O50 W14 O58 85.5(4) . .
O54 W14 K7 79.1(5) . .
O54 W14 K17 80.8(6) . .
O54 W14 O50 99.8(6) . .
O54 W14 O55 97.4(6) . .
O54 W14 O56 104.7(6) . .
O54 W14 O57 99.2(6) . .
O54 W14 O58 168.8(5) . .
O55 W14 K7 130.6(4) . .
O55 W14 K17 46.0(6) . .
O55 W14 O58 73.3(4) . .
O56 W14 K7 59.0(4) . .
O56 W14 K17 134.1(6) . .
O56 W14 O50 89.3(5) . .
O56 W14 O55 157.6(5) . .
O56 W14 O57 94.3(5) . .
O56 W14 O58 85.2(4) . .
O57 W14 K7 47.5(4) . .
O57 W14 K17 130.5(6) . .
O57 W14 O50 159.1(5) . .
O57 W14 O55 85.6(5) . .
O57 W14 O58 74.4(4) . .
O58 W14 K7 102.1(3) . .
O58 W14 K17 96.3(5) . .
O52 W15 K17 47.2(6) . .
O52 W15 O58 85.4(4) . .
O55 W15 K17 45.7(6) . .
O55 W15 O52 85.4(5) . .
O55 W15 O58 74.8(4) . .
O55 W15 O61 157.4(5) . .
O58 W15 K17 96.7(5) . .
O59 W15 K17 82.5(7) . .
O59 W15 O52 98.7(6) . .
O59 W15 O55 100.1(6) . .
O59 W15 O58 173.3(5) . .
O59 W15 O60 102.6(6) . .
O59 W15 O61 100.5(6) . .
O60 W15 K17 138.2(6) . .
O60 W15 O52 158.6(5) . .
O60 W15 O55 93.1(5) . .
O60 W15 O58 73.6(4) . .
O60 W15 O61 91.5(5) . .
O61 W15 K17 128.9(6) . .
O61 W15 O52 82.3(6) . .
O61 W15 O58 85.3(4) . .
K7 W16 K6 130.8(3) . 4_566
O57 W16 K6 149.1(4) . 4_566
O57 W16 K7 46.7(4) . .
O57 W16 O58 74.2(4) . .
O57 W16 O60 81.3(5) . .
O58 W16 K6 126.3(3) . 4_566
O58 W16 K7 101.5(3) . .
O60 W16 K6 84.4(4) . 4_566
O60 W16 K7 125.9(4) . .
O60 W16 O58 71.3(4) . .
O62 W16 K6 54.4(5) . 4_566
O62 W16 K7 82.9(5) . .
O62 W16 O57 99.4(5) . .
O62 W16 O58 164.6(5) . .
O62 W16 O60 94.1(6) . .
O62 W16 O63 104.9(6) . .
O62 W16 O64 98.8(5) . .
O63 W16 K6 109.5(4) . 4_566
O63 W16 K7 54.8(4) . .
O63 W16 O57 91.8(5) . .
O63 W16 O58 89.5(5) . .
O63 W16 O60 160.7(5) . .
O63 W16 O64 95.9(5) . .
O64 W16 K6 44.7(3) . 4_566
O64 W16 K7 149.5(4) . .
O64 W16 O57 157.6(5) . .
O64 W16 O58 84.9(4) . .
O64 W16 O60 84.5(5) . .
O53 W17 K3 46.2(4) . .
O53 W17 O68 85.6(4) . .
O61 W17 K3 128.1(4) . .
O61 W17 O53 82.4(5) . .
O61 W17 O68 85.8(4) . .
O65 W17 K3 85.3(5) . .
O65 W17 O53 101.1(7) . .
O65 W17 O61 100.5(6) . .
O65 W17 O66 100.1(7) . .
O65 W17 O67 100.9(6) . .
O65 W17 O68 171.3(6) . .
O66 W17 K3 139.5(4) . .
O66 W17 O53 158.6(5) . .
O66 W17 O61 90.7(6) . .
O66 W17 O67 93.3(5) . .
O66 W17 O68 73.7(4) . .
O67 W17 K3 46.6(4) . .
O67 W17 O53 85.7(5) . .
O67 W17 O61 157.2(5) . .
O67 W17 O68 73.8(4) . .
O68 W17 K3 95.5(3) . .
K6 W18 K16 127.0(5) 4_566 1_556
O64 W18 K6 50.2(4) . 4_566
O64 W18 K16 153.6(6) . 1_556
O64 W18 O66 83.4(5) . .
O64 W18 O68 85.2(4) . .
O64 W18 O71 157.6(5) . .
O66 W18 K6 82.8(4) . 4_566
O66 W18 K16 123.0(5) . 1_556
O66 W18 O68 71.6(4) . .
O68 W18 K6 131.0(3) . 4_566
O68 W18 K16 101.9(5) . 1_556
O69 W18 K6 49.7(5) . 4_566
O69 W18 K16 80.3(6) . 1_556
O69 W18 O64 99.3(5) . .
O69 W18 O66 94.8(6) . .
O69 W18 O68 165.2(6) . .
O69 W18 O70 104.7(6) . .
O69 W18 O71 98.6(5) . .
O70 W18 K6 112.1(4) . 4_566
O70 W18 K16 59.1(6) . 1_556
O70 W18 O64 96.1(5) . .
O70 W18 O66 160.3(5) . .
O70 W18 O68 88.7(5) . .
O70 W18 O71 92.2(5) . .
O71 W18 K6 143.1(4) . 4_566
O71 W18 K16 44.0(6) . 1_556
O71 W18 O66 81.8(5) . .
O71 W18 O68 74.2(4) . .
K5 W19 K3 38.6(2) . .
K10 W19 K3 106.5(3) 1_556 .
K10 W19 K5 77.4(3) 1_556 .
K16 W19 K3 156.7(5) 1_556 .
K16 W19 K5 118.5(5) 1_556 .
K16 W19 K10 53.8(5) 1_556 1_556
O45 W19 K3 44.2(3) . .
O45 W19 K5 70.7(3) . .
O45 W19 K10 148.0(4) . 1_556
O45 W19 K16 148.4(5) . 1_556
O45 W19 O67 82.4(5) . .
O45 W19 O68 84.9(4) . .
O67 W19 K3 44.9(4) . .
O67 W19 K5 60.6(4) . .
O67 W19 K10 79.6(4) . 1_556
O67 W19 K16 129.0(6) . 1_556
O67 W19 O68 72.8(4) . .
O68 W19 K3 93.7(3) . .
O68 W19 K5 129.3(3) . .
O68 W19 K10 114.3(3) . 1_556
O68 W19 K16 105.7(5) . 1_556
O71 W19 K3 129.7(4) . .
O71 W19 K5 117.9(4) . .
O71 W19 K10 44.4(4) . 1_556
O71 W19 K16 47.8(6) . 1_556
O71 W19 O45 158.5(5) . .
O71 W19 O67 85.5(5) . .
O71 W19 O68 74.5(4) . .
O72 W19 K3 83.4(5) . .
O72 W19 K5 45.3(5) . .
O72 W19 K10 55.7(4) . 1_556
O72 W19 K16 74.9(6) . 1_556
O72 W19 O45 101.0(5) . .
O72 W19 O67 97.0(5) . .
O72 W19 O68 167.5(5) . .
O72 W19 O71 98.0(5) . .
O72 W19 O73 103.9(6) . .
O73 W19 K3 133.9(4) . .
O73 W19 K5 135.0(4) . .
O73 W19 K10 115.1(4) . 1_556
O73 W19 K16 61.5(6) . 1_556
O73 W19 O45 90.2(5) . .
O73 W19 O67 158.9(5) . .
O73 W19 O68 86.9(5) . .
O73 W19 O71 94.9(5) . .
W11 Eu1 Eu3 105.53(3) . .
W12 Eu1 W11 59.04(4) . .
W12 Eu1 Eu3 69.22(2) . .
O15 Eu1 W11 141.8(3) . .
O15 Eu1 W12 146.4(3) . .
O15 Eu1 Eu3 111.0(3) . .
O15 Eu1 O23 71.4(4) . .
O15 Eu1 O42 134.5(4) . .
O15 Eu1 O43 140.7(4) . .
O15 Eu1 O48 140.4(4) . .
O15 Eu1 O74 103.0(4) . .
O15 Eu1 O1W 74.0(4) . .
O15 Eu1 O2W 77.2(4) . .
O15 Eu1 O3W 68.9(4) . .
O23 Eu1 W11 146.7(2) . .
O23 Eu1 W12 91.7(2) . .
O23 Eu1 Eu3 44.3(2) . .
O42 Eu1 W11 29.7(2) . .
O42 Eu1 W12 77.5(2) . .
O42 Eu1 Eu3 93.7(2) . .
O42 Eu1 O23 137.0(3) . .
O42 Eu1 O43 62.2(3) . .
O42 Eu1 O74 71.1(3) . .
O42 Eu1 O1W 84.3(4) . .
O42 Eu1 O2W 135.5(4) . .
O42 Eu1 O3W 66.9(3) . .
O43 Eu1 W11 34.1(2) . .
O43 Eu1 W12 34.1(2) . .
O43 Eu1 Eu3 101.0(2) . .
O43 Eu1 O23 124.2(3) . .
O43 Eu1 O3W 121.4(3) . .
O48 Eu1 W11 76.9(2) . .
O48 Eu1 W12 29.9(3) . .
O48 Eu1 Eu3 39.4(3) . .
O48 Eu1 O23 70.0(3) . .
O48 Eu1 O42 81.9(3) . .
O48 Eu1 O43 62.2(3) . .
O48 Eu1 O74 70.8(4) . .
O48 Eu1 O1W 134.9(4) . .
O48 Eu1 O2W 84.6(4) . .
O48 Eu1 O3W 135.6(3) . .
O74 Eu1 W11 97.2(2) . .
O74 Eu1 W12 97.4(3) . .
O74 Eu1 Eu3 40.9(2) . .
O74 Eu1 O23 69.2(3) . .
O74 Eu1 O43 116.2(3) . .
O74 Eu1 O1W 142.0(4) . .
O74 Eu1 O2W 141.4(4) . .
O74 Eu1 O3W 69.5(3) . .
O1W Eu1 W11 70.2(3) . .
O1W Eu1 W12 105.1(3) . .
O1W Eu1 Eu3 174.3(3) . .
O1W Eu1 O23 138.4(4) . .
O1W Eu1 O43 73.4(4) . .
O1W Eu1 O2W 75.9(4) . .
O1W Eu1 O3W 74.4(4) . .
O2W Eu1 W11 105.9(3) . .
O2W Eu1 W12 70.2(3) . .
O2W Eu1 Eu3 102.1(3) . .
O2W Eu1 O23 74.7(4) . .
O2W Eu1 O43 74.0(4) . .
O2W Eu1 O3W 139.8(4) . .
O3W Eu1 W11 88.9(2) . .
O3W Eu1 W12 144.3(2) . .
O3W Eu1 Eu3 109.7(2) . .
O3W Eu1 O23 112.5(3) . .
Eu1 Eu2 K8 102.94(18) . .
Eu1 Eu2 K8 150.04(17) . 3_657
Eu1 Eu2 K9 148.63(18) . 1_556
K8 Eu2 K8 73.0(3) . 3_657
K8 Eu2 K9 88.0(2) . 1_556
K8 Eu2 K9 61.2(2) 3_657 1_556
O35 Eu2 Eu1 94.7(3) . .
O35 Eu2 K8 52.9(3) . .
O35 Eu2 K8 105.0(3) . 3_657
O35 Eu2 K9 68.4(3) . 1_556
O35 Eu2 O39 119.1(4) . 3_657
O35 Eu2 O42 134.4(4) . .
O35 Eu2 O74 69.5(4) . .
O35 Eu2 O3W 77.4(4) . .
O35 Eu2 O4W 71.7(4) . .
O35 Eu2 O5W 75.3(4) . .
O39 Eu2 Eu1 99.8(3) 3_657 .
O39 Eu2 K8 50.9(3) 3_657 3_657
O39 Eu2 K8 66.2(3) 3_657 .
O39 Eu2 K9 111.5(3) 3_657 1_556
O39 Eu2 O74 139.4(4) 3_657 .
O39 Eu2 O3W 73.7(4) 3_657 .
O39 Eu2 O4W 73.1(4) 3_657 .
O39 Eu2 O5W 139.4(4) 3_657 .
O42 Eu2 Eu1 39.8(2) . .
O42 Eu2 K8 117.9(3) . 3_657
O42 Eu2 K8 125.1(3) . .
O42 Eu2 K9 146.3(3) . 1_556
O42 Eu2 O39 80.8(4) . 3_657
O42 Eu2 O74 70.2(4) . .
O42 Eu2 O3W 69.5(3) . .
O42 Eu2 O4W 150.9(4) . .
O42 Eu2 O5W 117.6(4) . .
O73 Eu2 Eu1 114.2(3) . .
O73 Eu2 K8 59.9(3) . 3_657
O73 Eu2 K8 132.6(3) . .
O73 Eu2 K9 75.6(3) . 1_556
O73 Eu2 O35 143.6(4) . .
O73 Eu2 O39 78.8(4) . 3_657
O73 Eu2 O42 76.4(4) . .
O73 Eu2 O74 119.0(4) . .
O73 Eu2 O3W 138.8(4) . .
O73 Eu2 O4W 85.9(4) . .
O73 Eu2 O5W 72.0(4) . .
O74 Eu2 Eu1 40.3(3) . .
O74 Eu2 K8 108.4(3) . .
O74 Eu2 K8 169.6(3) . 3_657
O74 Eu2 K9 108.4(3) . 1_556
O3W Eu2 Eu1 44.2(2) . .
O3W Eu2 K8 118.2(3) . 3_657
O3W Eu2 K8 60.0(3) . .
O3W Eu2 K9 143.3(3) . 1_556
O3W Eu2 O74 70.0(3) . .
O3W Eu2 O4W 113.9(4) . .
O4W Eu2 Eu1 157.5(3) . .
O4W Eu2 K8 33.6(3) . 3_657
O4W Eu2 K8 54.6(3) . .
O4W Eu2 K9 42.9(3) . 1_556
O4W Eu2 O74 138.9(4) . .
O5W Eu2 Eu1 117.5(3) . .
O5W Eu2 K8 89.6(3) . 3_657
O5W Eu2 K8 116.0(3) . .
O5W Eu2 K9 34.3(3) . 1_556
O5W Eu2 O74 80.5(4) . .
O5W Eu2 O3W 145.2(4) . .
O5W Eu2 O4W 77.2(4) . .
W8 Eu3 K4 56.79(14) . .
W8 Eu3 K7 95.74(17) . .
Eu1 Eu3 W8 107.03(3) . .
Eu1 Eu3 K4 122.66(14) . .
Eu1 Eu3 K7 156.94(17) . .
K4 Eu3 K7 67.3(2) . .
O23 Eu3 W8 69.0(2) . .
O23 Eu3 Eu1 45.6(2) . .
O23 Eu3 K4 115.9(3) . .
O23 Eu3 K7 153.8(3) . .
O30 Eu3 W8 18.4(2) . .
O30 Eu3 Eu1 100.0(3) . .
O30 Eu3 K4 46.0(3) . .
O30 Eu3 K7 100.6(3) . .
O30 Eu3 O23 71.9(4) . .
O30 Eu3 O74 80.0(4) . .
O30 Eu3 O6W 72.9(4) . .
O30 Eu3 O7W 84.0(4) . .
O30 Eu3 O8W 102.2(4) . .
O48 Eu3 W8 140.6(3) . .
O48 Eu3 Eu1 40.3(3) . .
O48 Eu3 K4 149.7(3) . .
O48 Eu3 K7 119.9(3) . .
O48 Eu3 O23 71.7(4) . .
O48 Eu3 O30 139.5(4) . .
O48 Eu3 O74 71.6(4) . .
O48 Eu3 O6W 144.8(4) . .
O48 Eu3 O7W 116.1(4) . .
O48 Eu3 O8W 84.7(4) . .
O56 Eu3 W8 138.2(3) . .
O56 Eu3 Eu1 113.9(3) . .
O56 Eu3 K4 104.5(3) . .
O56 Eu3 K7 44.5(3) . .
O56 Eu3 O23 139.5(4) . .
O56 Eu3 O30 145.0(4) . .
O56 Eu3 O48 75.5(4) . .
O56 Eu3 O74 120.2(4) . .
O56 Eu3 O6W 74.5(4) . .
O56 Eu3 O7W 74.3(4) . .
O56 Eu3 O8W 79.3(4) . .
O74 Eu3 W8 96.1(3) . .
O74 Eu3 Eu1 41.0(3) . .
O74 Eu3 K4 83.3(3) . .
O74 Eu3 K7 134.4(3) . .
O74 Eu3 O23 70.3(3) . .
O74 Eu3 O6W 141.0(4) . .
O74 Eu3 O7W 77.4(4) . .
O74 Eu3 O8W 142.4(4) . .
O6W Eu3 W8 64.0(3) . .
O6W Eu3 Eu1 169.7(3) . .
O6W Eu3 K4 57.7(3) . .
O6W Eu3 K7 33.0(3) . .
O6W Eu3 O23 124.2(4) . .
O7W Eu3 W8 96.3(3) . .
O7W Eu3 Eu1 114.8(3) . .
O7W Eu3 K4 39.5(3) . .
O7W Eu3 K7 57.6(3) . .
O7W Eu3 O23 142.3(4) . .
O7W Eu3 O6W 72.4(4) . .
O8W Eu3 W8 84.0(3) . .
O8W Eu3 Eu1 103.0(3) . .
O8W Eu3 K4 125.4(4) . .
O8W Eu3 K7 82.6(4) . .
O8W Eu3 O23 74.8(4) . .
O8W Eu3 O6W 72.1(4) . .
O8W Eu3 O7W 140.1(4) . .
O18 As1 O6 99.0(5) . .
O28 As1 O6 97.2(5) . .
O28 As1 O18 96.4(5) . .
O46 As2 O58 97.9(5) . .
O46 As2 O68 98.7(5) . .
O68 As2 O58 97.6(5) . .
W9 K1 K5 129.1(2) . 3_657
K13 K1 W9 159.3(5) . .
K13 K1 K5 53.8(5) . 3_657
K13 K1 K21 87.8(8) . .
K13 K1 O1 88.0(5) . .
K13 K1 O4 133.9(5) . .
K13 K1 O32 160.9(5) . .
K13 K1 O36 131.3(5) . .
K13 K1 O38 89.3(5) . .
K13 K1 C1 109.1(6) . .
K13 K1 O21W 69.2(9) . 4_666
K21 K1 W9 71.9(7) . .
K21 K1 K5 110.8(7) . 3_657
K21 K1 C1 136.6(8) . .
O1 K1 W9 84.1(2) . .
O1 K1 K5 49.2(3) . 3_657
O1 K1 K21 79.5(8) . .
O1 K1 C1 62.2(4) . .
O4 K1 W9 30.3(2) . .
O4 K1 K5 104.2(3) . 3_657
O4 K1 K21 60.7(7) . .
O4 K1 O1 55.7(3) . .
O4 K1 O36 64.5(3) . .
O4 K1 C1 80.2(4) . .
O4 K1 O21W 108.5(8) . 4_666
O22 K1 W9 106.1(3) 4_666 .
O22 K1 K5 111.8(3) 4_666 3_657
O22 K1 K13 88.5(5) 4_666 .
O22 K1 K21 123.3(8) 4_666 .
O22 K1 O1 156.7(4) 4_666 .
O22 K1 O4 136.3(4) 4_666 .
O22 K1 O32 79.5(4) 4_666 .
O22 K1 O36 98.0(4) 4_666 .
O22 K1 O38 87.0(4) 4_666 .
O22 K1 C1 97.5(4) 4_666 .
O22 K1 O21W 72.4(8) 4_666 4_666
O32 K1 W9 26.6(2) . .
O32 K1 K5 144.9(3) . 3_657
O32 K1 K21 86.4(8) . .
O32 K1 O1 108.9(4) . .
O32 K1 O4 56.8(3) . .
O32 K1 O36 65.8(3) . .
O32 K1 O38 104.7(4) . .
O32 K1 C1 87.4(4) . .
O32 K1 O21W 92.8(8) . 4_666
O36 K1 W9 62.3(2) . .
O36 K1 K5 79.5(3) . 3_657
O36 K1 K21 125.1(8) . .
O36 K1 O1 67.7(3) . .
O36 K1 C1 22.3(3) . .
O36 K1 O21W 158.2(8) . 4_666
O38 K1 W9 105.8(3) . .
O38 K1 K5 46.1(3) . 3_657
O38 K1 K21 149.4(8) . .
O38 K1 O1 70.0(4) . .
O38 K1 O4 101.4(4) . .
O38 K1 O36 43.5(3) . .
O38 K1 C1 22.3(4) . .
O38 K1 O21W 150.1(8) . 4_666
C1 K1 W9 84.0(3) . .
C1 K1 K5 58.8(4) . 3_657
O21W K1 W9 100.7(8) 4_666 .
O21W K1 K5 122.1(8) 4_666 3_657
O21W K1 K21 53.7(11) 4_666 .
O21W K1 O1 127.2(8) 4_666 .
O21W K1 C1 169.7(9) 4_666 .
W2 K2 K6 176.2(3) . 3_656
W2 K2 K12 61.0(3) . 1_545
W4 K2 W2 56.11(10) . .
W4 K2 K6 121.0(2) . 3_656
W4 K2 K12 111.4(3) . 1_545
K12 K2 K6 120.2(3) 1_545 3_656
K15 K2 W2 69.3(4) . .
K15 K2 W4 66.7(4) . .
K15 K2 K6 112.3(4) . 3_656
K15 K2 K12 113.3(5) . 1_545
O7 K2 W2 24.8(2) . .
O7 K2 W4 80.9(3) . .
O7 K2 K6 157.6(3) . 3_656
O7 K2 K12 39.1(3) . 1_545
O7 K2 K15 79.3(5) . .
O7 K2 O10 53.7(3) . .
O10 K2 W2 29.1(2) . .
O10 K2 W4 28.6(2) . .
O10 K2 K6 148.6(3) . 3_656
O10 K2 K12 89.3(3) . 1_545
O10 K2 K15 57.9(4) . .
O14 K2 W2 81.1(3) . .
O14 K2 W4 25.2(2) . .
O14 K2 K6 95.9(3) . 3_656
O14 K2 K12 130.7(4) . 1_545
O14 K2 K15 76.5(4) . .
O14 K2 O7 105.6(4) . .
O14 K2 O10 53.7(3) . .
O14 K2 O62 92.1(4) . 2_546
O19 K2 W2 142.3(4) 3_656 .
O19 K2 W4 101.4(3) 3_656 .
O19 K2 K6 38.7(3) 3_656 3_656
O19 K2 K12 146.6(4) 3_656 1_545
O19 K2 K15 74.0(5) 3_656 .
O19 K2 O7 149.5(5) 3_656 .
O19 K2 O10 119.3(4) 3_656 .
O19 K2 O14 82.4(4) 3_656 .
O19 K2 O62 82.5(4) 3_656 2_546
O19 K2 O9W 133.5(6) 3_656 .
O19 K2 O12W 113.0(8) 3_656 .
O62 K2 W2 131.6(3) 2_546 .
O62 K2 W4 110.7(3) 2_546 .
O62 K2 K6 45.9(3) 2_546 3_656
O62 K2 K12 91.2(4) 2_546 1_545
O62 K2 K15 154.9(5) 2_546 .
O62 K2 O7 125.6(4) 2_546 .
O62 K2 O10 131.4(4) 2_546 .
O9W K2 W2 68.1(4) . .
O9W K2 W4 63.8(4) . .
O9W K2 K6 108.6(5) . 3_656
O9W K2 K12 70.1(5) . 1_545
O9W K2 K15 126.9(6) . .
O9W K2 O7 75.2(5) . .
O9W K2 O10 69.4(5) . .
O9W K2 O14 67.0(5) . .
O9W K2 O62 65.2(5) . 2_546
O9W K2 O12W 89.9(8) . .
O12W K2 W2 94.6(7) . .
O12W K2 W4 145.5(7) . .
O12W K2 K6 87.3(7) . 3_656
O12W K2 K12 34.8(7) . 1_545
O12W K2 K15 123.7(8) . .
O12W K2 O7 70.6(7) . .
O12W K2 O10 123.5(7) . .
O12W K2 O14 156.5(8) . .
O12W K2 O62 73.5(7) . 2_546
W11 K3 W13 52.97(13) . .
W11 K3 W17 80.69(18) . .
W11 K3 W19 56.37(13) . .
W11 K3 K13 138.2(3) . 3_657
W13 K3 W17 57.44(13) . .
W13 K3 W19 80.83(18) . .
W13 K3 K13 168.8(4) . 3_657
W17 K3 W19 51.22(12) . .
W17 K3 K13 118.4(3) . 3_657
W19 K3 K13 104.8(3) . 3_657
K5 K3 W11 106.1(4) . .
K5 K3 W13 149.9(4) . .
K5 K3 W17 101.7(4) . .
K5 K3 W19 69.1(3) . .
K5 K3 K13 37.2(4) . 3_657
K5 K3 K20 132.7(8) . 2_546
K5 K3 O29 68.0(4) . 2_546
K5 K3 O44 136.3(5) . .
K5 K3 O45 84.9(4) . .
K5 K3 O53 128.9(5) . .
K5 K3 O67 75.8(4) . .
K20 K3 W11 69.6(7) 2_546 .
K20 K3 W13 65.6(7) 2_546 .
K20 K3 W17 122.8(7) 2_546 .
K20 K3 W19 126.0(7) 2_546 .
K20 K3 K13 116.3(7) 2_546 3_657
O29 K3 W11 100.7(4) 2_546 .
O29 K3 W13 131.4(4) 2_546 .
O29 K3 W17 169.6(4) 2_546 .
O29 K3 W19 121.1(4) 2_546 .
O29 K3 K13 54.1(4) 2_546 3_657
O29 K3 K20 66.9(7) 2_546 2_546
O29 K3 O44 106.6(5) 2_546 .
O29 K3 O45 111.3(4) 2_546 .
O29 K3 O53 160.1(5) 2_546 .
O29 K3 O67 142.0(5) 2_546 .
O44 K3 W11 30.3(2) . .
O44 K3 W13 29.6(2) . .
O44 K3 W17 79.9(3) . .
O44 K3 W19 79.6(3) . .
O44 K3 K13 159.9(4) . 3_657
O44 K3 K20 50.3(7) . 2_546
O44 K3 O45 55.7(3) . .
O44 K3 O67 91.6(4) . .
O45 K3 W11 29.2(2) . .
O45 K3 W13 67.1(3) . .
O45 K3 W17 65.2(3) . .
O45 K3 W19 27.5(2) . .
O45 K3 K13 121.9(4) . 3_657
O45 K3 K20 98.7(7) . 2_546
O53 K3 W11 66.4(3) . .
O53 K3 W13 28.7(3) . .
O53 K3 W17 29.0(3) . .
O53 K3 W19 65.8(3) . .
O53 K3 K13 145.3(5) . 3_657
O53 K3 K20 93.8(7) . 2_546
O53 K3 O44 54.5(4) . .
O53 K3 O45 65.3(4) . .
O53 K3 O67 53.2(4) . .
O67 K3 W11 78.4(3) . .
O67 K3 W13 78.5(3) . .
O67 K3 W17 27.9(2) . .
O67 K3 W19 29.1(2) . .
O67 K3 K13 101.6(4) . 3_657
O67 K3 K20 141.6(8) . 2_546
O67 K3 O45 52.9(3) . .
W8 K4 W9 50.47(13) . .
W8 K4 W10 87.1(2) . .
W10 K4 W9 54.88(13) . .
K18 K4 W8 119.7(5) 4_666 .
K18 K4 W9 70.2(5) 4_666 .
K18 K4 W10 64.1(5) 4_666 .
K20 K4 W8 75.1(8) . .
K20 K4 W9 78.5(9) . .
K20 K4 W10 129.7(9) . .
K20 K4 K18 84.6(10) . 4_666
K20 K4 O30 100.7(9) . .
K20 K4 O31 62.6(9) . .
K20 K4 O33 106.4(9) . .
K20 K4 O34 136.2(9) . .
K20 K4 O7W 135.8(9) . .
K20 K4 O10W 84.4(10) . .
K20 K4 O24W 95.7(12) . 4_666
O30 K4 W8 26.9(2) . .
O30 K4 W9 63.9(3) . .
O30 K4 W10 76.9(3) . .
O30 K4 K18 131.5(6) . 4_666
O30 K4 O33 61.8(3) . .
O31 K4 W8 29.6(2) . .
O31 K4 W9 26.7(2) . .
O31 K4 W10 78.7(3) . .
O31 K4 K18 90.8(6) . 4_666
O31 K4 O30 52.6(3) . .
O31 K4 O33 50.6(3) . .
O31 K4 O34 101.1(4) . .
O31 K4 O10W 138.9(7) . .
O33 K4 W8 62.7(3) . .
O33 K4 W9 28.09(19) . .
O33 K4 W10 28.1(2) . .
O33 K4 K18 70.4(5) . 4_666
O34 K4 W8 111.7(4) . .
O34 K4 W9 75.2(3) . .
O34 K4 W10 24.6(2) . .
O34 K4 K18 53.7(5) . 4_666
O34 K4 O30 98.5(4) . .
O34 K4 O33 51.5(3) . .
O34 K4 O10W 120.0(7) . .
O7W K4 W8 90.2(3) . .
O7W K4 W9 123.1(4) . .
O7W K4 W10 89.7(3) . .
O7W K4 K18 137.0(6) . 4_666
O7W K4 O30 65.6(4) . .
O7W K4 O31 118.2(5) . .
O7W K4 O33 102.8(4) . .
O7W K4 O34 88.0(4) . .
O7W K4 O10W 68.7(6) . .
O7W K4 O24W 113.2(10) . 4_666
O10W K4 W8 122.3(6) . .
O10W K4 W9 162.7(7) . .
O10W K4 W10 141.9(7) . .
O10W K4 K18 110.9(8) . 4_666
O10W K4 O30 117.6(7) . .
O10W K4 O33 169.2(7) . .
O24W K4 W8 152.3(9) 4_666 .
O24W K4 W9 102.5(9) 4_666 .
O24W K4 W10 78.8(9) 4_666 .
O24W K4 K18 32.6(10) 4_666 4_666
O24W K4 O30 155.7(10) 4_666 .
O24W K4 O31 123.1(10) 4_666 .
O24W K4 O33 96.4(9) 4_666 .
O24W K4 O34 57.5(9) 4_666 .
O24W K4 O10W 81.6(11) 4_666 .
W19 K5 K10 50.6(2) . 1_556
K1 K5 W19 135.9(3) 3_657 .
K1 K5 K10 99.9(3) 3_657 1_556
K3 K5 W19 72.3(3) . .
K3 K5 K1 148.7(4) . 3_657
K3 K5 K10 110.9(4) . 1_556
K3 K5 K13 112.6(6) . 3_657
K3 K5 O1 160.1(5) . 3_657
K3 K5 O29 59.4(4) . 2_546
K3 K5 O38 118.4(5) . 3_657
K3 K5 O67 56.3(4) . .
K3 K5 O72 96.5(5) . .
K3 K5 O22W 94.7(9) . .
K13 K5 W19 162.7(5) 3_657 .
K13 K5 K1 45.9(4) 3_657 3_657
K13 K5 K10 113.9(5) 3_657 1_556
K13 K5 O67 137.1(6) 3_657 .
O1 K5 W19 89.0(3) 3_657 .
O1 K5 K1 51.2(3) 3_657 3_657
O1 K5 K10 49.8(3) 3_657 1_556
O1 K5 K13 83.4(5) 3_657 3_657
O1 K5 O29 138.8(5) 3_657 2_546
O1 K5 O67 104.0(5) 3_657 .
O29 K5 W19 117.4(4) 2_546 .
O29 K5 K1 90.7(4) 2_546 3_657
O29 K5 K10 167.9(5) 2_546 1_556
O29 K5 K13 77.7(5) 2_546 3_657
O29 K5 O67 114.8(5) 2_546 .
O38 K5 W19 107.5(4) 3_657 .
O38 K5 K1 49.0(3) 3_657 3_657
O38 K5 K10 113.8(4) 3_657 1_556
O38 K5 K13 85.1(5) 3_657 3_657
O38 K5 O1 73.0(4) 3_657 3_657
O38 K5 O29 69.1(4) 3_657 2_546
O38 K5 O67 137.7(5) 3_657 .
O38 K5 O72 91.9(5) 3_657 .
O38 K5 O22W 145.6(10) 3_657 .
O67 K5 W19 31.1(2) . .
O67 K5 K1 154.5(4) . 3_657
O67 K5 K10 54.6(3) . 1_556
O72 K5 W19 24.7(3) . .
O72 K5 K1 111.2(4) . 3_657
O72 K5 K10 39.8(3) . 1_556
O72 K5 K13 148.4(6) . 3_657
O72 K5 O1 65.7(4) . 3_657
O72 K5 O29 130.3(5) . 2_546
O72 K5 O67 52.0(4) . .
O22W K5 W19 72.3(9) . .
O22W K5 K1 106.3(9) . 3_657
O22W K5 K10 38.8(9) . 1_556
O22W K5 K13 90.6(10) . 3_657
O22W K5 O1 72.6(9) . 3_657
O22W K5 O29 142.9(9) . 2_546
O22W K5 O67 53.9(9) . .
O22W K5 O72 74.4(9) . .
W5 K6 W7 58.66(17) . .
W5 K6 W16 129.9(3) . 4_665
W5 K6 K11 93.0(3) . .
W5 K6 K13 67.3(3) . 4_565
W7 K6 W16 171.4(3) . 4_665
W7 K6 K11 59.0(3) . .
W7 K6 K13 62.9(3) . 4_565
W16 K6 K11 116.3(4) 4_665 .
W16 K6 K13 119.1(4) 4_665 4_565
W18 K6 W5 172.4(3) 4_665 .
W18 K6 W7 113.7(3) 4_665 .
W18 K6 W16 57.65(17) 4_665 4_665
W18 K6 K11 81.9(3) 4_665 .
W18 K6 K13 110.3(4) 4_665 4_565
K11 K6 K13 120.3(5) . 4_565
O19 K6 W5 27.0(2) . .
O19 K6 W7 85.4(3) . .
O19 K6 W16 103.1(4) . 4_665
O19 K6 W18 160.5(4) . 4_665
O19 K6 K11 106.6(5) . .
O19 K6 K13 80.9(5) . 4_565
O19 K6 O21 58.7(4) . .
O19 K6 O25 111.4(5) . .
O19 K6 O62 78.1(4) . 4_665
O19 K6 O69 164.7(6) . 4_665
O21 K6 W5 31.8(2) . .
O21 K6 W7 28.3(2) . .
O21 K6 W16 160.1(4) . 4_665
O21 K6 W18 140.8(4) . 4_665
O21 K6 K11 79.1(4) . .
O21 K6 K13 54.2(4) . 4_565
O21 K6 O25 54.6(4) . .
O21 K6 O62 136.7(5) . 4_665
O25 K6 W5 84.9(3) . .
O25 K6 W7 26.4(2) . .
O25 K6 W16 145.0(4) . 4_665
O25 K6 W18 87.5(3) . 4_665
O25 K6 K11 48.1(4) . .
O25 K6 K13 73.5(4) . 4_565
O25 K6 O62 163.3(5) . 4_665
O62 K6 W5 105.0(4) 4_665 .
O62 K6 W7 161.0(4) 4_665 .
O62 K6 W16 26.4(2) 4_665 4_665
O62 K6 W18 82.5(3) 4_665 4_665
O62 K6 K11 116.8(5) 4_665 .
O62 K6 K13 122.6(5) 4_665 4_565
O64 K6 W5 156.3(4) 4_665 .
O64 K6 W7 143.7(4) 4_665 .
O64 K6 W16 28.0(2) 4_665 4_665
O64 K6 W18 31.2(3) 4_665 4_665
O64 K6 K11 106.5(5) 4_665 .
O64 K6 K13 111.7(5) 4_665 4_565
O64 K6 O19 130.5(5) 4_665 .
O64 K6 O21 164.3(5) 4_665 .
O64 K6 O25 118.1(5) 4_665 .
O64 K6 O62 54.3(4) 4_665 4_665
O64 K6 O69 58.1(4) 4_665 4_665
O69 K6 W5 145.6(4) 4_665 .
O69 K6 W7 88.5(4) 4_665 .
O69 K6 W16 82.9(4) 4_665 4_665
O69 K6 W18 27.2(3) 4_665 4_665
O69 K6 K11 58.4(4) 4_665 .
O69 K6 K13 108.7(5) 4_665 4_565
O69 K6 O21 116.7(5) 4_665 .
O69 K6 O25 62.1(4) 4_665 .
O69 K6 O62 105.1(5) 4_665 4_665
W14 K7 W16 51.81(17) . .
O40 K7 W14 102.7(5) 4_565 .
O40 K7 W16 121.0(5) 4_565 .
O40 K7 O41 69.0(5) 4_565 2_556
O40 K7 O56 123.2(5) 4_565 .
O40 K7 O57 99.7(5) 4_565 .
O40 K7 O63 147.5(6) 4_565 .
O40 K7 C3 42.5(4) 4_565 4_565
O40 K7 C4 19.2(4) 4_565 4_565
O40 K7 O1W 63.7(4) 4_565 2_556
O40 K7 O10W 131.5(8) 4_565 .
O41 K7 W14 149.7(5) 2_556 .
O41 K7 W16 157.6(5) 2_556 .
O41 K7 O56 133.3(5) 2_556 .
O41 K7 O63 138.4(5) 2_556 .
O41 K7 C3 66.3(5) 2_556 4_565
O41 K7 C4 60.8(4) 2_556 4_565
O41 K7 O1W 54.7(4) 2_556 2_556
O56 K7 W14 27.8(2) . .
O56 K7 W16 60.9(3) . .
O56 K7 C3 92.9(5) . 4_565
O56 K7 C4 114.4(5) . 4_565
O57 K7 W14 29.5(3) . .
O57 K7 W16 30.1(3) . .
O57 K7 O41 168.7(6) . 2_556
O57 K7 O56 52.0(4) . .
O57 K7 O63 52.3(4) . .
O57 K7 C3 105.3(6) . 4_565
O57 K7 C4 108.4(5) . 4_565
O57 K7 O1W 121.7(5) . 2_556
O57 K7 O10W 117.3(8) . .
O63 K7 W14 62.3(3) . .
O63 K7 W16 26.7(2) . .
O63 K7 O56 56.5(4) . .
O63 K7 C3 148.7(6) . 4_565
O63 K7 C4 160.7(6) . 4_565
C3 K7 W14 87.7(5) 4_565 .
C3 K7 W16 135.4(6) 4_565 .
C3 K7 C4 24.6(4) 4_565 4_565
C4 K7 W14 101.6(4) 4_565 .
C4 K7 W16 135.0(5) 4_565 .
O1W K7 W14 149.2(5) 2_556 .
O1W K7 W16 109.4(4) 2_556 .
O1W K7 O56 169.7(6) 2_556 .
O1W K7 O63 113.4(5) 2_556 .
O1W K7 C3 96.8(5) 2_556 4_565
O1W K7 C4 74.5(4) 2_556 4_565
O6W K7 W14 81.5(4) . .
O6W K7 W16 112.6(5) . .
O6W K7 O40 113.8(6) . 4_565
O6W K7 O41 76.2(5) . 2_556
O6W K7 O56 57.5(4) . .
O6W K7 O57 109.2(6) . .
O6W K7 O63 93.3(5) . .
O6W K7 C3 72.4(5) . 4_565
O6W K7 C4 94.6(5) . 4_565
O6W K7 O1W 128.9(6) . 2_556
O6W K7 O10W 83.7(8) . .
O10W K7 W14 125.1(7) . .
O10W K7 W16 87.6(7) . .
O10W K7 O41 72.6(7) . 2_556
O10W K7 O56 104.6(7) . .
O10W K7 O63 66.3(7) . .
O10W K7 C3 136.1(9) . 4_565
O10W K7 C4 132.2(8) . 4_565
O10W K7 O1W 70.2(7) . 2_556
W1 K8 W2 47.85(15) . .
W1 K8 Eu2 101.9(3) . .
W1 K8 Eu2 135.6(3) . 3_657
W2 K8 Eu2 96.4(3) . .
W2 K8 Eu2 152.8(3) . 3_657
W10 K8 W1 55.69(18) . .
W10 K8 W2 87.7(3) . .
W10 K8 Eu2 57.18(17) . .
W10 K8 Eu2 116.5(3) . 3_657
Eu2 K8 Eu2 107.0(3) . 3_657
K16 K8 W1 104.0(7) 3_656 .
K16 K8 W2 77.9(7) 3_656 .
K16 K8 W10 159.6(8) 3_656 .
K16 K8 Eu2 75.5(7) 3_656 3_657
K16 K8 Eu2 138.1(7) 3_656 .
K16 K8 O5 127.5(8) 3_656 .
K16 K8 O8 90.1(7) 3_656 .
K16 K8 O37 152.3(8) 3_656 .
K16 K8 O72 73.4(7) 3_656 3_657
K16 K8 O23W 45.8(10) 3_656 2_646
O5 K8 W1 23.7(2) . .
O5 K8 W2 60.7(3) . .
O5 K8 W10 32.4(2) . .
O5 K8 Eu2 80.7(3) . .
O5 K8 Eu2 135.8(4) . 3_657
O5 K8 O72 80.4(4) . 3_657
O5 K8 O23W 120.0(9) . 2_646
O8 K8 W1 60.1(3) . .
O8 K8 W2 22.2(2) . .
O8 K8 W10 81.3(4) . .
O8 K8 Eu2 160.5(5) . 3_657
O8 K8 Eu2 75.0(3) . .
O8 K8 O5 63.6(4) . .
O8 K8 O37 109.2(5) . .
O8 K8 O72 118.0(5) . 3_657
O8 K8 O23W 57.7(8) . 2_646
O37 K8 W1 71.2(3) . .
O37 K8 W2 112.9(4) . .
O37 K8 W10 28.0(2) . .
O37 K8 Eu2 89.0(4) . 3_657
O37 K8 Eu2 68.2(3) . .
O37 K8 O5 52.6(3) . .
O37 K8 O72 79.9(4) . 3_657
O37 K8 O23W 161.9(9) . 2_646
O72 K8 W1 66.9(3) 3_657 .
O72 K8 W2 96.5(4) 3_657 .
O72 K8 W10 94.3(4) 3_657 .
O72 K8 Eu2 148.1(4) 3_657 .
O72 K8 Eu2 70.8(3) 3_657 3_657
O4W K8 W1 165.7(5) 3_657 .
O4W K8 W2 143.1(5) 3_657 .
O4W K8 W10 123.5(5) 3_657 .
O4W K8 Eu2 87.0(4) 3_657 .
O4W K8 Eu2 30.1(3) 3_657 3_657
O4W K8 K16 75.5(7) 3_657 3_656
O4W K8 O5 154.8(6) 3_657 .
O4W K8 O8 133.8(6) 3_657 .
O4W K8 O37 102.4(5) 3_657 .
O4W K8 O72 99.8(5) 3_657 3_657
O4W K8 O23W 82.7(9) 3_657 2_646
O23W K8 W1 107.4(9) 2_646 .
O23W K8 W2 60.5(8) 2_646 .
O23W K8 W10 136.3(8) 2_646 .
O23W K8 Eu2 95.0(8) 2_646 .
O23W K8 Eu2 102.9(8) 2_646 3_657
O23W K8 O72 116.7(9) 2_646 3_657
W10 K9 Eu2 56.01(18) 1_554 1_554
W10 K9 K8 95.4(3) 1_554 3_656
Eu2 K9 K8 59.3(2) 1_554 3_656
K12 K9 W10 161.1(5) 3_666 1_554
K12 K9 Eu2 114.3(4) 3_666 1_554
K12 K9 K8 66.6(4) 3_666 3_656
K16 K9 W10 126.9(7) . 1_554
K16 K9 Eu2 74.5(6) . 1_554
K16 K9 K8 37.7(6) . 3_656
K16 K9 K12 39.9(7) . 3_666
K16 K9 O4W 68.4(7) . 1_554
K16 K9 O11W 65.9(8) . 4_565
K16 K9 O23W 46.7(10) . 4_565
O34 K9 W10 21.2(3) 1_554 1_554
O34 K9 Eu2 68.2(4) 1_554 1_554
O34 K9 K8 116.0(5) 1_554 3_656
O34 K9 K12 177.3(6) 1_554 3_666
O34 K9 K16 142.7(8) 1_554 .
O34 K9 O54 78.8(5) 1_554 4_665
O34 K9 O4W 79.8(5) 1_554 1_554
O34 K9 O11W 141.4(8) 1_554 4_565
O34 K9 O13W 130.7(8) 1_554 4_565
O34 K9 O23W 145.6(10) 1_554 4_565
O54 K9 W10 87.6(4) 4_665 1_554
O54 K9 Eu2 143.3(5) 4_665 1_554
O54 K9 K8 128.5(5) 4_665 3_656
O54 K9 K12 99.1(5) 4_665 3_666
O54 K9 K16 136.4(8) 4_665 .
O54 K9 O4W 127.5(6) 4_665 1_554
O54 K9 O11W 71.1(7) 4_665 4_565
O54 K9 O13W 83.3(8) 4_665 4_565
O54 K9 O23W 92.8(10) 4_665 4_565
O4W K9 W10 59.8(3) 1_554 1_554
O4W K9 Eu2 32.7(3) 1_554 1_554
O4W K9 K8 36.5(3) 1_554 3_656
O4W K9 K12 102.9(5) 1_554 3_666
O5W K9 W10 63.4(4) 1_554 1_554
O5W K9 Eu2 29.4(3) 1_554 1_554
O5W K9 K8 83.6(4) 1_554 3_656
O5W K9 K12 117.5(6) 1_554 3_666
O5W K9 K16 83.4(7) 1_554 .
O5W K9 O34 64.1(5) 1_554 1_554
O5W K9 O54 139.9(6) 1_554 4_665
O5W K9 O4W 62.1(4) 1_554 1_554
O5W K9 O11W 148.9(8) 1_554 4_565
O5W K9 O13W 109.1(8) 1_554 4_565
O5W K9 O23W 126.4(10) 1_554 4_565
O11W K9 W10 131.8(7) 4_565 1_554
O11W K9 Eu2 128.3(7) 4_565 1_554
O11W K9 K8 69.1(6) 4_565 3_656
O11W K9 K12 38.1(6) 4_565 3_666
O11W K9 O4W 99.7(7) 4_565 1_554
O11W K9 O23W 23.5(9) 4_565 4_565
O13W K9 W10 151.9(8) 4_565 1_554
O13W K9 Eu2 130.6(8) 4_565 1_554
O13W K9 K8 111.1(8) 4_565 3_656
O13W K9 K12 47.0(7) 4_565 3_666
O13W K9 K16 75.6(9) 4_565 .
O13W K9 O4W 143.6(9) 4_565 1_554
O13W K9 O11W 69.5(9) 4_565 4_565
O13W K9 O23W 80.2(11) 4_565 4_565
O23W K9 W10 126.9(9) 4_565 1_554
O23W K9 Eu2 105.3(9) 4_565 1_554
O23W K9 K8 46.1(9) 4_565 3_656
O23W K9 K12 35.7(9) 4_565 3_666
O23W K9 O4W 79.3(9) 4_565 1_554
W1 K10 W2 48.81(16) 3_656 3_656
W1 K10 K5 62.7(2) 3_656 1_554
W1 K10 K8 57.5(3) 3_656 3_656
W1 K10 K12 104.1(4) 3_656 3_666
W2 K10 K5 110.2(3) 3_656 1_554
W2 K10 K8 57.3(2) 3_656 3_656
W19 K10 W1 96.6(3) 1_554 3_656
W19 K10 W2 120.1(4) 1_554 3_656
W19 K10 K5 52.0(2) 1_554 1_554
W19 K10 K8 62.8(3) 1_554 3_656
W19 K10 K12 98.2(4) 1_554 3_666
K8 K10 K5 77.7(3) 3_656 1_554
K12 K10 W2 59.8(3) 3_666 3_656
K12 K10 K5 141.5(5) 3_666 1_554
K12 K10 K8 65.7(4) 3_666 3_656
K16 K10 W1 95.4(6) . 3_656
K16 K10 W2 72.8(5) . 3_656
K16 K10 W19 62.9(5) . 1_554
K16 K10 K5 105.0(6) . 1_554
K16 K10 K8 39.4(5) . 3_656
K16 K10 K12 37.4(6) . 3_666
O2 K10 W1 24.5(3) 3_656 3_656
O2 K10 W2 24.7(3) 3_656 3_656
O2 K10 W19 106.8(5) 3_656 1_554
O2 K10 K5 85.6(4) 3_656 1_554
O2 K10 K8 50.5(4) 3_656 3_656
O2 K10 K12 80.6(5) 3_656 3_666
O2 K10 K16 80.8(6) 3_656 .
O2 K10 O71 124.6(6) 3_656 1_554
O2 K10 O72 82.7(5) 3_656 1_554
O2 K10 O19W 110.5(10) 3_656 3_666
O2 K10 O22W 108.6(9) 3_656 1_554
O71 K10 W1 122.1(5) 1_554 3_656
O71 K10 W2 125.9(5) 1_554 3_656
O71 K10 W19 28.2(3) 1_554 1_554
O71 K10 K5 78.4(4) 1_554 1_554
O71 K10 K8 74.3(4) 1_554 3_656
O71 K10 K12 80.3(5) 1_554 3_666
O71 K10 K16 54.0(6) 1_554 .
O71 K10 O72 54.1(4) 1_554 1_554
O71 K10 O19W 81.7(10) 1_554 3_666
O71 K10 O22W 87.4(9) 1_554 1_554
O72 K10 W1 69.9(3) 1_554 3_656
O72 K10 W2 101.1(4) 1_554 3_656
O72 K10 W19 26.8(2) 1_554 1_554
O72 K10 K5 36.4(3) 1_554 1_554
O72 K10 K8 49.0(4) 1_554 3_656
O72 K10 K12 105.8(5) 1_554 3_666
O72 K10 K16 68.7(6) 1_554 .
O19W K10 W1 134.8(10) 3_666 3_656
O19W K10 W2 86.0(9) 3_666 3_656
O19W K10 W19 109.2(10) 3_666 1_554
O19W K10 K5 159.4(10) 3_666 1_554
O19W K10 K8 102.1(10) 3_666 3_656
O19W K10 K12 37.4(9) 3_666 3_666
O19W K10 K16 66.7(10) 3_666 .
O19W K10 O72 130.2(10) 3_666 1_554
O19W K10 O22W 138.6(13) 3_666 1_554
O22W K10 W1 84.3(8) 1_554 3_656
O22W K10 W2 131.1(9) 1_554 3_656
O22W K10 W19 71.3(8) 1_554 1_554
O22W K10 K5 35.4(8) 1_554 1_554
O22W K10 K8 113.1(9) 1_554 3_656
O22W K10 K12 167.5(9) 1_554 3_666
O22W K10 K16 133.8(10) 1_554 .
O22W K10 O72 68.0(9) 1_554 1_554
W3 K11 K6 81.5(4) . .
W3 K11 K12 161.6(6) . 2_646
W3 K11 K14 50.9(3) . .
W7 K11 W3 55.9(3) . .
W7 K11 K6 56.5(3) . .
W7 K11 K12 118.0(5) . 2_646
W7 K11 K14 84.1(4) . .
K6 K11 K14 59.8(4) . .
K12 K11 K6 110.3(5) 2_646 .
K12 K11 K14 147.2(6) 2_646 .
K21 K11 W3 67.1(7) . .
K21 K11 W7 71.8(7) . .
K21 K11 K6 128.2(8) . .
K21 K11 K12 94.6(8) . 2_646
K21 K11 K14 116.2(8) . .
O11 K11 W3 24.5(3) . .
O11 K11 W7 79.4(4) . .
O11 K11 K6 89.0(5) . .
O11 K11 K12 158.8(7) . 2_646
O11 K11 K14 38.2(4) . .
O11 K11 K21 79.0(8) . .
O13 K11 W3 29.1(3) . .
O13 K11 W7 28.3(3) . .
O13 K11 K6 72.5(4) . .
O13 K11 K12 139.3(6) . 2_646
O13 K11 K14 71.1(5) . .
O13 K11 K21 59.9(8) . .
O13 K11 O11 53.6(4) . .
O25 K11 W3 80.4(5) . .
O25 K11 W7 25.1(3) . .
O25 K11 K6 48.3(4) . .
O25 K11 K12 96.8(6) . 2_646
O25 K11 K14 96.6(5) . .
O25 K11 K21 85.3(8) . .
O25 K11 O11 102.7(6) . .
O25 K11 O13 53.4(4) . .
O59 K11 W3 86.7(5) 1_655 .
O59 K11 W7 137.1(7) 1_655 .
O59 K11 K6 145.3(7) 1_655 .
O59 K11 K12 90.4(6) 1_655 2_646
O59 K11 K14 87.5(6) 1_655 .
O59 K11 K21 74.7(8) 1_655 .
O59 K11 O11 68.5(5) 1_655 .
O59 K11 O13 109.9(7) 1_655 .
O59 K11 O25 159.3(8) 1_655 .
O59 K11 O13W 73.7(8) 1_655 .
O13W K11 W3 150.2(9) . .
O13W K11 W7 148.9(8) . .
O13W K11 K6 101.9(8) . .
O13W K11 K12 43.6(7) . 2_646
O13W K11 K14 104.9(8) . .
O13W K11 K21 126.0(11) . .
O13W K11 O11 125.8(9) . .
O13W K11 O13 174.2(9) . .
O13W K11 O25 124.1(9) . .
W2 K12 K10 60.2(3) 1_565 3_666
W2 K12 K11 146.2(5) 1_565 2_656
K2 K12 W2 58.4(3) 1_565 1_565
K2 K12 K10 109.6(5) 1_565 3_666
K2 K12 K11 109.7(5) 1_565 2_656
K9 K12 W2 116.5(5) 3_666 1_565
K9 K12 K2 128.7(5) 3_666 1_565
K9 K12 K10 107.2(5) 3_666 3_666
K9 K12 K11 95.8(5) 3_666 2_656
K10 K12 K11 102.3(5) 3_666 2_656
K16 K12 W2 83.4(8) 3_666 1_565
K16 K12 K2 137.0(9) 3_666 1_565
K16 K12 K9 49.9(8) 3_666 3_666
K16 K12 K10 58.2(8) 3_666 3_666
K16 K12 K11 113.2(9) 3_666 2_656
K16 K12 O7 96.5(10) 3_666 1_565
K16 K12 O13W 85.1(11) 3_666 2_656
O7 K12 W2 15.2(3) 1_565 1_565
O7 K12 K2 49.8(4) 1_565 1_565
O7 K12 K9 131.5(7) 1_565 3_666
O7 K12 K10 62.0(5) 1_565 3_666
O7 K12 K11 132.2(7) 1_565 2_656
O7 K12 O13W 178.1(11) 1_565 2_656
O11W K12 W2 89.4(9) 2_656 1_565
O11W K12 K2 77.1(8) 2_656 1_565
O11W K12 K9 51.7(8) 2_656 3_666
O11W K12 K10 132.1(10) 2_656 3_666
O11W K12 K11 120.4(10) 2_656 2_656
O11W K12 K16 84.1(11) 2_656 3_666
O11W K12 O7 98.4(10) 2_656 1_565
O11W K12 O13W 80.7(11) 2_656 2_656
O11W K12 O19W 175.0(15) 2_656 .
O12W K12 W2 100.7(10) 1_565 1_565
O12W K12 K2 43.7(9) 1_565 1_565
O12W K12 K9 120.8(10) 1_565 3_666
O12W K12 K10 131.5(11) 1_565 3_666
O12W K12 K11 68.1(9) 1_565 2_656
O12W K12 K16 170.2(14) 1_565 3_666
O12W K12 O7 88.8(10) 1_565 1_565
O12W K12 O11W 87.0(12) 1_565 2_656
O12W K12 O13W 89.5(12) 1_565 2_656
O12W K12 O19W 95.8(15) 1_565 .
O13W K12 W2 165.5(9) 2_656 1_565
O13W K12 K2 128.3(9) 2_656 1_565
O13W K12 K9 49.0(8) 2_656 3_666
O13W K12 K10 119.8(9) 2_656 3_666
O13W K12 K11 47.7(8) 2_656 2_656
O19W K12 W2 94.2(12) . 1_565
O19W K12 K2 107.7(12) . 1_565
O19W K12 K9 123.4(12) . 3_666
O19W K12 K10 47.9(11) . 3_666
O19W K12 K11 57.3(12) . 2_656
O19W K12 K16 92.8(14) . 3_666
O19W K12 O7 85.9(12) . 1_565
O19W K12 O13W 95.1(14) . 2_656
O23W K12 W2 67.3(12) 2_656 1_565
O23W K12 K2 84.6(12) 2_656 1_565
O23W K12 K9 54.0(12) 2_656 3_666
O23W K12 K10 100.9(13) 2_656 3_666
O23W K12 K11 146.4(14) 2_656 2_656
O23W K12 K16 61.2(14) 2_656 3_666
O23W K12 O7 80.5(13) 2_656 1_565
O23W K12 O11W 31.3(12) 2_656 2_656
O23W K12 O12W 112.0(15) 2_656 1_565
O23W K12 O13W 99.4(15) 2_656 2_656
O23W K12 O19W 148.6(18) 2_656 .
W6 K13 K3 107.2(5) 4_666 3_657
W6 K13 K6 98.7(5) 4_666 4_666
W6 K13 K21 102.1(7) 4_666 .
W8 K13 W6 54.7(3) 4_666 4_666
W8 K13 K3 56.0(3) 4_666 3_657
W8 K13 K6 102.9(5) 4_666 4_666
W8 K13 K21 152.3(8) 4_666 .
K1 K13 W6 70.9(4) . 4_666
K1 K13 W8 103.4(6) . 4_666
K1 K13 K3 107.0(6) . 3_657
K1 K13 K5 80.3(6) . 3_657
K1 K13 K6 137.3(7) . 4_666
K1 K13 K21 50.4(7) . .
K1 K13 O20 83.7(6) . 4_666
K1 K13 O24 86.4(6) . 4_666
K1 K13 O26 134.0(8) . 4_666
K1 K13 O21W 58.4(8) . 4_666
K5 K13 W6 111.5(6) 3_657 4_666
K5 K13 W8 75.3(5) 3_657 4_666
K5 K13 K3 30.2(3) 3_657 3_657
K5 K13 K6 139.1(7) 3_657 4_666
K5 K13 K21 104.4(8) 3_657 .
K5 K13 O20 141.6(8) 3_657 4_666
K5 K13 O21W 137.5(10) 3_657 4_666
K6 K13 K3 115.5(5) 4_666 3_657
K6 K13 K21 95.1(7) 4_666 .
K21 K13 K3 132.9(7) . 3_657
O20 K13 W6 30.2(3) 4_666 4_666
O20 K13 W8 74.8(4) 4_666 4_666
O20 K13 K3 130.8(6) 4_666 3_657
O20 K13 K6 71.5(5) 4_666 4_666
O20 K13 K21 91.4(7) 4_666 .
O20 K13 O21W 49.3(8) 4_666 4_666
O24 K13 W6 26.4(3) 4_666 4_666
O24 K13 W8 28.3(3) 4_666 4_666
O24 K13 K3 82.4(5) 4_666 3_657
O24 K13 K5 94.4(7) 4_666 3_657
O24 K13 K6 102.0(6) 4_666 4_666
O24 K13 K21 127.2(8) 4_666 .
O24 K13 O20 49.8(4) 4_666 4_666
O24 K13 O26 51.7(4) 4_666 4_666
O24 K13 O21W 92.6(9) 4_666 4_666
O26 K13 W6 75.0(5) 4_666 4_666
O26 K13 W8 30.6(3) 4_666 4_666
O26 K13 K3 55.7(4) 4_666 3_657
O26 K13 K5 84.5(6) 4_666 3_657
O26 K13 K6 77.2(5) 4_666 4_666
O26 K13 K21 171.1(9) 4_666 .
O26 K13 O20 81.9(6) 4_666 4_666
O26 K13 O21W 130.5(10) 4_666 4_666
O21W K13 W6 66.3(8) 4_666 4_666
O21W K13 W8 120.8(9) 4_666 4_666
O21W K13 K3 165.0(9) 4_666 3_657
O21W K13 K6 79.3(8) 4_666 4_666
O21W K13 K21 42.2(9) 4_666 .
W3 K14 W5 57.0(3) . .
W3 K14 K2 117.9(4) . 3_656
W3 K14 K6 79.6(4) . .
W3 K14 K11 54.6(3) . .
W5 K14 K2 61.0(3) . 3_656
W5 K14 K6 51.9(3) . .
W5 K14 K11 80.8(4) . .
K2 K14 K11 113.1(4) 3_656 .
K6 K14 K2 59.9(3) . 3_656
K6 K14 K11 53.4(3) . .
K15 K14 W3 73.2(5) . .
K15 K14 W5 68.3(5) . .
K15 K14 K2 87.7(5) . 3_656
K15 K14 K6 119.7(6) . .
K15 K14 K11 127.8(6) . .
K15 K14 O19 82.3(6) . .
K15 K14 O18W 109.2(9) . .
O11 K14 W3 26.0(3) . .
O11 K14 W5 80.6(5) . .
O11 K14 K2 138.9(6) . 3_656
O11 K14 K6 85.7(5) . .
O11 K14 K11 41.2(4) . .
O11 K14 K15 91.4(6) . .
O11 K14 O12 55.1(4) . .
O11 K14 O19 101.2(6) . .
O11 K14 O16W 133.6(11) . 3_656
O11 K14 O18W 48.9(8) . .
O12 K14 W3 30.1(3) . .
O12 K14 W5 27.4(3) . .
O12 K14 K2 88.3(5) . 3_656
O12 K14 K6 65.5(4) . .
O12 K14 K11 69.0(4) . .
O12 K14 K15 64.2(5) . .
O12 K14 O19 52.1(4) . .
O12 K14 O18W 103.6(9) . .
O14 K14 W3 142.0(7) 3_656 .
O14 K14 W5 92.9(5) 3_656 .
O14 K14 K2 41.9(4) 3_656 3_656
O14 K14 K6 100.5(6) 3_656 .
O14 K14 K11 150.7(7) 3_656 .
O14 K14 K15 74.1(6) 3_656 .
O14 K14 O11 165.5(8) 3_656 .
O14 K14 O12 115.5(7) 3_656 .
O14 K14 O19 76.3(5) 3_656 .
O14 K14 O16W 60.9(10) 3_656 3_656
O14 K14 O18W 136.5(10) 3_656 .
O19 K14 W3 80.5(4) . .
O19 K14 W5 25.3(2) . .
O19 K14 K2 37.9(3) . 3_656
O19 K14 K6 40.3(3) . .
O19 K14 K11 87.0(5) . .
O16W K14 W3 149.9(10) 3_656 .
O16W K14 W5 116.3(10) 3_656 .
O16W K14 K2 62.6(9) 3_656 3_656
O16W K14 K6 75.7(9) 3_656 .
O16W K14 K11 96.3(10) 3_656 .
O16W K14 K15 134.7(11) 3_656 .
O16W K14 O12 139.8(11) 3_656 .
O16W K14 O19 91.3(10) 3_656 .
O16W K14 O18W 100.5(12) 3_656 .
O18W K14 W3 73.6(8) . .
O18W K14 W5 129.4(8) . .
O18W K14 K2 162.3(9) . 3_656
O18W K14 K6 112.9(8) . .
O18W K14 K11 60.9(8) . .
O18W K14 O19 146.6(9) . .
W4 K15 W2 54.2(3) . .
W4 K15 W5 102.9(4) . 3_656
W4 K15 K15 63.0(5) . 3_656
W5 K15 W2 135.4(5) 3_656 .
W5 K15 K15 62.2(5) 3_656 3_656
K2 K15 W2 63.4(4) . .
K2 K15 W4 64.5(4) . .
K2 K15 W5 72.3(4) . 3_656
K2 K15 K14 169.6(8) . .
K2 K15 K15 96.3(7) . 3_656
K2 K15 O12 118.0(6) . .
K14 K15 W2 106.7(6) . .
K14 K15 W4 113.1(6) . .
K14 K15 W5 117.8(6) . 3_656
K14 K15 K15 91.1(7) . 3_656
K14 K15 O12 55.2(5) . .
K15 K15 W2 116.9(8) 3_656 .
O9 K15 W2 29.4(3) . .
O9 K15 W4 74.8(4) . .
O9 K15 W5 161.4(7) . 3_656
O9 K15 K2 90.4(6) . .
O9 K15 K14 79.2(6) . .
O9 K15 K15 128.6(9) . 3_656
O9 K15 O12 47.6(4) . .
O10 K15 W2 26.6(3) . .
O10 K15 W4 27.7(3) . .
O10 K15 W5 121.0(6) . 3_656
O10 K15 K2 59.2(4) . .
O10 K15 K14 113.6(7) . .
O10 K15 K15 90.6(7) . 3_656
O10 K15 O9 50.6(4) . .
O10 K15 O12 58.8(4) . .
O12 K15 W2 61.1(4) . .
O12 K15 W4 61.8(4) . .
O12 K15 W5 147.6(6) . 3_656
O12 K15 K15 85.6(7) . 3_656
O16 K15 W2 75.3(5) . .
O16 K15 W2 155.1(7) 3_656 .
O16 K15 W4 106.2(6) 3_656 .
O16 K15 W4 30.5(3) . .
O16 K15 W5 24.9(3) 3_656 3_656
O16 K15 W5 103.6(6) . 3_656
O16 K15 K2 93.2(6) . .
O16 K15 K2 95.6(6) 3_656 .
O16 K15 K14 94.8(7) 3_656 .
O16 K15 K14 86.9(6) . .
O16 K15 K15 45.1(5) . 3_656
O16 K15 K15 49.0(5) 3_656 3_656
O16 K15 O9 83.8(6) . .
O16 K15 O9 173.7(8) 3_656 .
O16 K15 O10 52.3(4) . .
O16 K15 O10 131.8(8) 3_656 .
O16 K15 O12 48.1(4) . .
O16 K15 O12 127.1(7) 3_656 .
O16 K15 O16 94.0(6) 3_656 .
O16 K15 O20W 129.8(11) 3_656 .
O20W K15 W2 64.9(9) . .
O20W K15 W4 118.9(10) . .
O20W K15 W5 117.4(10) . 3_656
O20W K15 K2 85.4(9) . .
O20W K15 K14 87.4(10) . .
O20W K15 K15 177.9(13) . 3_656
O20W K15 O9 52.4(9) . .
O20W K15 O10 91.3(10) . .
O20W K15 O12 94.6(10) . .
O20W K15 O16 136.1(11) . .
W18 K16 Eu2 79.9(5) 1_554 1_554
W19 K16 W18 50.5(4) 1_554 1_554
W19 K16 Eu2 55.0(4) 1_554 1_554
K8 K16 W18 131.0(10) 3_656 1_554
K8 K16 W19 80.5(7) 3_656 1_554
K8 K16 Eu2 68.1(6) 3_656 1_554
K8 K16 K9 103.0(10) 3_656 .
K8 K16 K10 90.2(9) 3_656 .
K8 K16 O71 106.3(10) 3_656 1_554
K8 K16 O73 76.3(8) 3_656 1_554
K8 K16 O11W 93.9(10) 3_656 4_565
K9 K16 W18 97.7(8) . 1_554
K9 K16 W19 116.5(9) . 1_554
K9 K16 Eu2 67.8(6) . 1_554
K9 K16 K10 166.7(11) . .
K9 K16 O73 90.4(8) . 1_554
K9 K16 O11W 58.2(8) . 4_565
K10 K16 W18 71.7(6) . 1_554
K10 K16 W19 63.3(5) . 1_554
K10 K16 Eu2 116.6(8) . 1_554
K12 K16 W18 102.2(10) 3_666 1_554
K12 K16 W19 141.9(12) 3_666 1_554
K12 K16 Eu2 158.0(11) 3_666 1_554
K12 K16 K8 121.4(12) 3_666 3_656
K12 K16 K9 90.2(10) 3_666 .
K12 K16 K10 84.4(9) 3_666 .
K12 K16 O71 114.4(12) 3_666 1_554
K12 K16 O73 161.5(13) 3_666 1_554
K12 K16 O11W 46.7(8) 3_666 4_565
O71 K16 W18 28.3(4) 1_554 1_554
O71 K16 W19 29.0(4) 1_554 1_554
O71 K16 Eu2 77.8(6) 1_554 1_554
O71 K16 K9 121.3(11) 1_554 .
O71 K16 K10 51.4(6) 1_554 .
O71 K16 O73 50.7(5) 1_554 1_554
O71 K16 O11W 158.7(12) 1_554 4_565
O73 K16 W18 59.5(5) 1_554 1_554
O73 K16 W19 27.8(3) 1_554 1_554
O73 K16 Eu2 27.8(3) 1_554 1_554
O73 K16 K10 90.9(8) 1_554 .
O11W K16 W18 134.3(10) 4_565 1_554
O11W K16 W19 171.4(11) 4_565 1_554
O11W K16 Eu2 116.9(9) 4_565 1_554
O11W K16 K10 123.6(10) 4_565 .
O11W K16 O73 144.5(11) 4_565 1_554
O23W K16 W18 152.6(16) 4_565 1_554
O23W K16 W19 156.9(16) 4_565 1_554
O23W K16 Eu2 115.5(14) 4_565 1_554
O23W K16 K8 76.4(14) 4_565 3_656
O23W K16 K9 70.4(13) 4_565 .
O23W K16 K10 115.4(15) 4_565 .
O23W K16 K12 54.8(13) 4_565 3_666
O23W K16 O71 165.9(17) 4_565 1_554
O23W K16 O73 141.8(16) 4_565 1_554
O23W K16 O11W 19.1(12) 4_565 4_565
W12 K17 W13 50.5(4) . .
W12 K17 W14 54.3(4) . .
W12 K17 W15 77.0(5) . .
W12 K17 K18 57.9(6) . .
W13 K17 W14 76.6(5) . .
W13 K17 W15 54.6(4) . .
W13 K17 K18 108.3(8) . .
W14 K17 K18 59.4(6) . .
W15 K17 W14 48.8(4) . .
W15 K17 K18 108.1(8) . .
K19 K17 W12 100.6(9) 3_556 .
K19 K17 W13 111.1(9) 3_556 .
K19 K17 W14 142.1(10) 3_556 .
K19 K17 W15 163.4(11) 3_556 .
K19 K17 K18 83.5(9) 3_556 .
O49 K17 W12 29.0(4) . .
O49 K17 W13 28.1(4) . .
O49 K17 W14 75.8(7) . .
O49 K17 W15 75.7(7) . .
O49 K17 K18 84.6(8) . .
O49 K17 K19 94.2(10) . 3_556
O49 K17 O50 52.0(6) . .
O49 K17 O52 51.5(6) . .
O49 K17 O55 86.8(8) . .
O50 K17 W12 27.3(3) . .
O50 K17 W13 62.6(6) . .
O50 K17 W14 27.2(3) . .
O50 K17 W15 61.9(6) . .
O50 K17 K18 52.2(6) . .
O50 K17 K19 122.0(11) . 3_556
O50 K17 O52 60.7(6) . .
O50 K17 O55 51.2(6) . .
O52 K17 W12 63.0(6) . .
O52 K17 W13 27.3(3) . .
O52 K17 W14 62.0(6) . .
O52 K17 W15 27.5(4) . .
O52 K17 K18 112.9(9) . .
O52 K17 K19 137.2(12) . 3_556
O55 K17 W12 75.3(7) . .
O55 K17 W13 74.3(7) . .
O55 K17 W14 28.3(4) . .
O55 K17 W15 26.3(3) . .
O55 K17 K18 85.9(8) . .
O55 K17 K19 169.2(12) . 3_556
O55 K17 O52 50.0(6) . .
O24W K17 W12 78.2(11) . .
O24W K17 W13 128.5(13) . .
O24W K17 W14 69.1(10) . .
O24W K17 W15 116.3(12) . .
O24W K17 K18 20.3(10) . .
O24W K17 K19 78.6(12) . 3_556
O24W K17 O49 104.6(13) . .
O24W K17 O50 69.6(11) . .
O24W K17 O52 129.2(14) . .
O24W K17 O55 90.7(12) . .
W10 K18 W12 155.3(8) 4_565 .
W10 K18 K20 91.1(8) 4_565 4_565
W12 K18 K20 106.3(8) . 4_565
K4 K18 W10 60.0(5) 4_565 4_565
K4 K18 W12 125.9(8) 4_565 .
K4 K18 K20 38.6(6) 4_565 4_565
O32 K18 W10 67.0(6) 4_565 4_565
O32 K18 W12 136.8(9) 4_565 .
O32 K18 K4 72.6(6) 4_565 4_565
O32 K18 K20 61.8(7) 4_565 4_565
O32 K18 O54 144.6(10) 4_565 .
O34 K18 W10 23.4(3) 4_565 4_565
O34 K18 W12 137.0(9) 4_565 .
O34 K18 K4 50.6(5) 4_565 4_565
O34 K18 K20 88.3(9) 4_565 4_565
O34 K18 O32 85.9(8) 4_565 4_565
O34 K18 O36 53.4(6) 4_565 4_565
O34 K18 O47 149.9(11) 4_565 .
O34 K18 O54 67.9(7) 4_565 .
O36 K18 W10 31.9(3) 4_565 4_565
O36 K18 W12 143.6(9) 4_565 .
O36 K18 K4 88.4(7) 4_565 4_565
O36 K18 K20 109.1(9) 4_565 4_565
O36 K18 O32 58.8(6) 4_565 4_565
O36 K18 O54 86.1(8) 4_565 .
O47 K18 W10 173.0(10) . 4_565
O47 K18 W12 23.4(3) . .
O47 K18 K4 114.5(9) . 4_565
O47 K18 K20 85.8(9) . 4_565
O47 K18 O32 116.6(10) . 4_565
O47 K18 O36 155.0(11) . 4_565
O47 K18 O54 97.0(9) . .
O54 K18 W10 80.9(6) . 4_565
O54 K18 W12 74.3(6) . .
O54 K18 K4 104.7(8) . 4_565
O54 K18 K20 136.3(10) . 4_565
O8W K18 W10 100.7(8) . 4_565
O8W K18 W12 72.1(7) . .
O8W K18 K4 160.7(11) . 4_565
O8W K18 K20 151.8(11) . 4_565
O8W K18 O32 99.3(9) . 4_565
O8W K18 O34 112.4(10) . 4_565
O8W K18 O36 72.6(7) . 4_565
O8W K18 O47 84.8(8) . .
O8W K18 O54 71.4(7) . .
O15W K18 W10 123.3(14) 4_565 4_565
O15W K18 W12 81.1(12) 4_565 .
O15W K18 K4 97.0(13) 4_565 4_565
O15W K18 K20 59.8(12) 4_565 4_565
O15W K18 O32 56.5(11) 4_565 4_565
O15W K18 O34 138.3(15) 4_565 4_565
O15W K18 O36 109.3(14) 4_565 4_565
O15W K18 O47 60.1(12) 4_565 .
O15W K18 O54 153.8(15) 4_565 .
O15W K18 O8W 92.6(13) 4_565 .
O24W K18 W10 85.6(15) . 4_565
O24W K18 W12 84.0(15) . .
O24W K18 K4 50.5(14) . 4_565
O24W K18 K20 70.3(16) . 4_565
O24W K18 O32 123.0(17) . 4_565
O24W K18 O34 62.8(15) . 4_565
O24W K18 O36 116.1(17) . 4_565
O24W K18 O47 87.4(16) . .
O24W K18 O54 66.2(15) . .
O24W K18 O8W 135.6(19) . .
O24W K18 O15W 121(2) . 4_565
W11 K19 Eu1 47.7(4) . .
W11 K19 K4 92.6(7) . 2_546
W11 K19 K7 63.4(5) . 2_546
W12 K19 W11 51.5(4) . .
W12 K19 Eu1 47.7(4) . .
W12 K19 K4 136.4(9) . 2_546
W12 K19 K7 109.0(7) . 2_546
Eu1 K19 K7 69.5(5) . 2_546
K4 K19 Eu1 128.4(8) 2_546 .
K4 K19 K7 62.6(5) 2_546 2_546
K17 K19 W11 169.7(11) 3_556 .
K17 K19 W12 138.9(11) 3_556 .
K17 K19 Eu1 135.6(10) 3_556 .
K17 K19 K4 78.5(8) 3_556 2_546
K17 K19 K7 107.3(9) 3_556 2_546
K20 K19 W11 66.9(9) 2_546 .
K20 K19 W12 97.9(10) 2_546 .
K20 K19 Eu1 114.3(10) 2_546 .
K20 K19 K4 39.5(7) 2_546 2_546
K20 K19 K7 78.3(9) 2_546 2_546
K20 K19 K17 107.8(12) 2_546 3_556
O43 K19 W11 27.8(4) . .
O43 K19 W12 28.1(4) . .
O43 K19 Eu1 30.3(4) . .
O43 K19 K4 120.3(10) . 2_546
O43 K19 K7 80.9(8) . 2_546
O43 K19 K17 160.8(13) . 3_556
O43 K19 K20 90.7(11) . 2_546
O10W K19 W11 90.9(10) 2_546 .
O10W K19 W12 139.4(13) 2_546 .
O10W K19 Eu1 97.6(11) 2_546 .
O10W K19 K4 43.7(8) 2_546 2_546
O10W K19 K7 30.5(8) 2_546 2_546
O10W K19 K17 79.1(11) 2_546 3_556
O10W K19 K20 76.0(12) 2_546 2_546
O10W K19 O43 111.3(13) 2_546 .
W13 K20 K18 124.6(10) 2_556 4_666
K3 K20 W13 61.2(6) 2_556 2_556
K3 K20 K18 154.3(12) 2_556 4_666
K3 K20 K19 120.2(12) 2_556 2_556
K4 K20 W13 164.7(14) . 2_556
K4 K20 K3 125.3(13) . 2_556
K4 K20 K18 56.9(8) . 4_666
K4 K20 K19 86.3(12) . 2_556
K4 K20 O31 61.7(9) . .
K19 K20 W13 78.9(9) 2_556 2_556
K19 K20 K18 84.8(10) 2_556 4_666
O31 K20 W13 133.1(13) . 2_556
O31 K20 K3 82.1(10) . 2_556
O31 K20 K18 77.8(9) . 4_666
O31 K20 K19 148.0(15) . 2_556
O44 K20 W13 26.3(5) 2_556 2_556
O44 K20 K3 54.1(7) 2_556 2_556
O44 K20 K4 142.5(16) 2_556 .
O44 K20 K18 143.2(14) 2_556 4_666
O44 K20 K19 70.1(10) 2_556 2_556
O44 K20 O31 136.2(15) 2_556 .
W1 K21 W3 48.8(5) . .
W1 K21 W9 53.6(5) . .
W9 K21 W3 73.6(7) . .
K1 K21 W1 62.2(7) . .
K1 K21 W3 110.6(11) . .
K1 K21 W9 59.5(7) . .
K1 K21 K11 166.2(14) . .
K1 K21 O13 111.9(12) . .
K1 K21 O27 83.5(10) . .
K1 K21 O17W 101.4(13) . .
K1 K21 Li1 90.8(15) . 2_646
K11 K21 W1 112.2(11) . .
K11 K21 W3 63.5(7) . .
K11 K21 W9 106.8(10) . .
K11 K21 Li1 81.1(15) . 2_646
O3 K21 W1 28.2(4) . .
O3 K21 W3 25.6(4) . .
O3 K21 W9 72.5(8) . .
O3 K21 K1 89.4(11) . .
O3 K21 K11 87.4(10) . .
O3 K21 O4 49.8(7) . .
O3 K21 O13 49.2(7) . .
O3 K21 O27 82.6(10) . .
O3 K21 O17W 51.6(9) . .
O3 K21 Li1 130.3(17) . 2_646
O4 K21 W1 27.5(4) . .
O4 K21 W3 59.9(7) . .
O4 K21 W9 26.2(4) . .
O4 K21 K1 55.4(7) . .
O4 K21 K11 113.4(12) . .
O4 K21 O13 56.8(7) . .
O4 K21 O27 49.0(7) . .
O4 K21 O17W 96.1(13) . .
O4 K21 Li1 91.4(16) . 2_646
O13 K21 W1 61.3(7) . .
O13 K21 W3 28.1(4) . .
O13 K21 W9 57.6(7) . .
O13 K21 K11 56.6(7) . .
O13 K21 O27 46.6(6) . .
O13 K21 O17W 90.7(12) . .
O13 K21 Li1 85.4(15) . 2_646
O27 K21 W1 73.6(8) . .
O27 K21 W3 72.0(8) . .
O27 K21 W9 26.8(4) . .
O27 K21 K11 82.7(9) . .
O27 K21 Li1 48.1(13) . 2_646
O17W K21 W1 68.7(10) . .
O17W K21 W3 62.9(9) . .
O17W K21 W9 121.9(13) . .
O17W K21 K11 87.1(12) . .
O17W K21 O27 133.5(14) . .
O17W K21 Li1 167.8(19) . 2_646
O21W K21 W1 121.2(15) 4_666 .
O21W K21 W3 168.4(16) 4_666 .
O21W K21 W9 95.5(14) 4_666 .
O21W K21 K1 59.1(11) 4_666 .
O21W K21 K11 125.2(16) 4_666 .
O21W K21 O3 147.4(17) 4_666 .
O21W K21 O4 108.5(16) 4_666 .
O21W K21 O13 146.6(17) 4_666 .
O21W K21 O27 100.3(14) 4_666 .
O21W K21 O17W 122.1(17) 4_666 .
O21W K21 Li1 63.8(16) 4_666 2_646
Li1 K21 W1 118.7(16) 2_646 .
Li1 K21 W3 113.6(15) 2_646 .
Li1 K21 W9 65.2(13) 2_646 .
W1 O1 K1 103.8(5) . .
W1 O1 K5 165.2(7) . 3_657
K5 O1 K1 79.6(4) 3_657 .
W1 O2 W2 119.6(5) . .
W1 O2 K10 119.2(5) . 3_656
W2 O2 K10 119.6(5) . 3_656
W1 O3 K21 105.8(9) . .
W3 O3 W1 120.7(5) . .
W3 O3 K21 110.2(9) . .
W1 O4 K1 101.3(4) . .
W1 O4 K21 104.4(8) . .
W9 O4 W1 148.6(6) . .
W9 O4 K1 97.5(4) . .
W9 O4 K21 106.5(8) . .
K1 O4 K21 63.9(8) . .
W1 O5 W10 146.6(6) . .
W1 O5 K8 113.0(5) . .
W10 O5 K8 97.9(4) . .
W2 O6 W1 92.1(4) . .
W2 O6 W3 94.6(4) . .
W3 O6 W1 91.8(4) . .
As1 O6 W1 119.8(5) . .
As1 O6 W2 116.6(5) . .
As1 O6 W3 132.5(5) . .
W2 O7 K2 106.8(5) . .
W2 O7 K12 142.1(8) . 1_545
K12 O7 K2 91.1(6) 1_545 .
W2 O8 K8 116.8(6) . .
W2 O9 K15 100.1(5) . .
W3 O9 W2 120.6(5) . .
W3 O9 K15 110.1(6) . .
W2 O10 K2 99.4(4) . .
W2 O10 K15 108.0(6) . .
W4 O10 W2 148.7(6) . .
W4 O10 K2 98.9(4) . .
W4 O10 K15 102.9(6) . .
K15 O10 K2 62.9(4) . .
W3 O11 K11 105.9(6) . .
W3 O11 K14 105.1(6) . .
K14 O11 K11 100.6(6) . .
W3 O12 W5 155.9(7) . .
W3 O12 K14 95.5(5) . .
W3 O12 K15 102.5(5) . .
W5 O12 K14 104.5(5) . .
W5 O12 K15 99.0(5) . .
K14 O12 K15 60.6(5) . .
W3 O13 K11 99.6(5) . .
W3 O13 K21 100.2(8) . .
W7 O13 W3 149.0(6) . .
W7 O13 K11 98.8(5) . .
W7 O13 K21 110.3(8) . .
K11 O13 K21 63.5(8) . .
W4 O14 K2 106.4(5) . .
W4 O14 K14 147.4(8) . 3_656
K14 O14 K2 100.9(5) 3_656 .
W4 O15 Eu1 148.5(6) . .
W4 O16 K15 100.3(6) . .
W4 O16 K15 115.8(6) . 3_656
W5 O16 W4 119.6(5) . .
W5 O16 K15 113.6(6) . .
W5 O16 K15 115.0(6) . 3_656
K15 O16 K15 86.0(6) 3_656 .
W6 O17 W4 117.8(5) . .
W4 O18 W5 91.6(4) . .
W6 O18 W4 92.5(4) . .
W6 O18 W5 92.5(4) . .
As1 O18 W4 117.2(5) . .
As1 O18 W5 134.6(6) . .
As1 O18 W6 118.5(6) . .
W5 O19 K2 148.0(7) . 3_656
W5 O19 K6 105.0(6) . .
W5 O19 K14 99.1(6) . .
K2 O19 K6 104.5(5) 3_656 .
K2 O19 K14 93.1(5) 3_656 .
K6 O19 K14 90.2(5) . .
W5 O20 W6 121.2(5) . .
W5 O20 K13 115.7(6) . 4_565
W6 O20 K13 96.6(6) . 4_565
W5 O21 K6 96.4(5) . .
W7 O21 W5 149.3(6) . .
W7 O21 K6 102.8(5) . .
W6 O22 K1 127.4(6) . 4_565
W6 O23 Eu1 137.4(5) . .
W6 O23 Eu3 131.5(5) . .
Eu3 O23 Eu1 90.0(3) . .
W6 O24 W8 146.4(6) . .
W6 O24 K13 109.0(6) . 4_565
W8 O24 K13 104.6(6) . 4_565
W7 O25 K6 100.5(6) . .
W7 O25 K11 105.4(6) . .
K11 O25 K6 83.6(5) . .
W7 O26 W8 121.3(5) . .
W7 O26 K13 111.9(6) . 4_565
W8 O26 K13 98.5(6) . 4_565
W7 O27 K21 106.4(8) . .
W9 O27 W7 120.4(5) . .
W9 O27 K21 100.9(8) . .
W7 O28 W9 90.7(3) . .
W8 O28 W7 94.4(3) . .
W8 O28 W9 92.5(4) . .
As1 O28 W7 134.6(5) . .
As1 O28 W8 115.9(5) . .
As1 O28 W9 119.0(5) . .
W8 O29 K3 131.0(6) . 2_556
W8 O29 K5 131.3(7) . 2_556
K3 O29 K5 52.6(3) 2_556 2_556
W8 O30 Eu3 136.9(5) . .
W8 O30 K4 100.9(5) . .
Eu3 O30 K4 101.0(4) . .
W8 O31 K4 101.3(4) . .
W8 O31 K20 111.9(8) . .
W9 O31 W8 121.3(5) . .
W9 O31 K4 109.2(5) . .
W9 O31 K20 126.8(9) . .
K4 O31 K20 55.7(8) . .
W9 O32 K1 105.2(6) . .
W9 O32 K18 122.0(8) . 4_666
K1 O32 K18 94.8(6) . 4_666
W9 O33 K4 102.2(4) . .
W10 O33 W9 147.7(6) . .
W10 O33 K4 99.5(4) . .
W10 O34 K4 109.5(5) . .
W10 O34 K9 122.2(6) . 1_556
W10 O34 K18 110.9(8) . 4_666
K4 O34 K18 75.7(6) . 4_666
K9 O34 K4 120.6(5) 1_556 .
K9 O34 K18 107.8(7) 1_556 4_666
W10 O35 Eu2 152.6(6) . .
W10 O36 K1 140.9(5) . .
W10 O36 K18 96.9(7) . 4_666
K1 O36 K18 94.8(6) . 4_666
C1 O36 W10 117.0(10) . .
C1 O36 K1 91.9(10) . .
C1 O36 K18 113.1(12) . 4_666
W10 O37 K8 104.7(5) . .
C2 O37 W10 122.1(10) . .
C2 O37 K8 102.1(12) . .
K5 O38 K1 85.0(5) 3_657 .
C1 O38 K1 96.4(10) . .
C1 O38 K5 117.4(12) . 3_657
C4 O39 Eu2 137.2(11) . 3_657
C4 O40 K7 112.1(11) . 4_666
W11 O41 K7 159.3(6) . 2_546
W11 O42 Eu1 110.2(5) . .
W11 O42 Eu2 148.1(5) . .
Eu2 O42 Eu1 101.3(4) . .
W11 O43 Eu1 99.4(4) . .
W11 O43 K19 111.0(8) . .
W12 O43 W11 120.4(5) . .
W12 O43 Eu1 99.2(4) . .
W12 O43 K19 110.0(8) . .
Eu1 O43 K19 116.2(8) . .
W11 O44 K3 100.9(5) . .
W11 O44 K20 123.0(9) . 2_546
W13 O44 W11 122.0(6) . .
W13 O44 K3 102.1(4) . .
W13 O44 K20 114.1(9) . 2_546
K20 O44 K3 75.6(9) 2_546 .
W11 O45 W19 148.1(6) . .
W11 O45 K3 102.0(5) . .
W19 O45 K3 108.3(4) . .
W12 O46 W11 93.5(4) . .
W12 O46 W13 91.1(4) . .
W13 O46 W11 91.2(4) . .
As2 O46 W11 117.9(5) . .
As2 O46 W12 119.0(5) . .
As2 O46 W13 134.3(5) . .
W12 O47 K18 110.5(8) . .
W12 O48 Eu1 110.3(5) . .
W12 O48 Eu3 149.0(6) . .
Eu3 O48 Eu1 100.3(4) . .
W12 O49 K17 101.1(7) . .
W13 O49 W12 121.6(6) . .
W13 O49 K17 103.3(7) . .
W12 O50 W14 148.2(6) . .
W12 O50 K17 103.4(7) . .
W14 O50 K17 107.4(7) . .
W13 O52 W15 150.1(7) . .
W13 O52 K17 103.2(8) . .
W15 O52 K17 105.3(7) . .
W13 O53 W17 149.8(6) . .
W13 O53 K3 103.7(5) . .
W17 O53 K3 104.8(5) . .
W14 O54 K9 138.9(7) . 4_566
W14 O54 K18 109.6(7) . .
K9 O54 K18 101.3(7) 4_566 .
W14 O55 K17 105.7(8) . .
W15 O55 W14 119.3(6) . .
W15 O55 K17 108.1(8) . .
W14 O56 Eu3 154.9(6) . .
W14 O56 K7 93.2(5) . .
Eu3 O56 K7 105.8(4) . .
W14 O57 W16 117.7(5) . .
W14 O57 K7 102.9(5) . .
W16 O57 K7 103.2(5) . .
W14 O58 W15 92.3(4) . .
W16 O58 W14 92.3(4) . .
W16 O58 W15 94.6(4) . .
As2 O58 W14 116.9(5) . .
As2 O58 W15 133.9(6) . .
As2 O58 W16 117.3(5) . .
W15 O59 K11 146.6(8) . 1_455
W15 O60 W16 120.4(6) . .
W15 O61 W17 156.3(7) . .
W16 O62 K2 146.3(7) . 2_556
W16 O62 K6 99.2(5) . 4_566
K2 O62 K6 91.0(4) 2_556 4_566
W16 O63 K7 98.5(5) . .
W16 O64 W18 144.1(6) . .
W16 O64 K6 107.2(5) . 4_566
W18 O64 K6 98.7(5) . 4_566
W17 O66 W18 120.9(6) . .
W17 O67 W19 121.2(6) . .
W17 O67 K3 105.5(6) . .
W17 O67 K5 147.3(6) . .
W19 O67 K3 106.0(5) . .
W19 O67 K5 88.3(4) . .
K3 O67 K5 47.9(3) . .
W18 O68 W17 93.7(4) . .
W18 O68 W19 91.6(4) . .
W19 O68 W17 91.7(4) . .
As2 O68 W17 132.7(5) . .
As2 O68 W18 118.1(6) . .
As2 O68 W19 119.1(5) . .
W18 O69 K6 103.2(6) . 4_566
W18 O71 K10 131.6(6) . 1_556
W18 O71 K16 107.7(8) . 1_556
W19 O71 W18 118.3(6) . .
W19 O71 K10 107.4(5) . 1_556
W19 O71 K16 103.3(8) . 1_556
K10 O71 K16 74.6(7) 1_556 1_556
W19 O72 K5 110.0(6) . .
W19 O72 K8 112.6(6) . 3_657
W19 O72 K10 97.6(5) . 1_556
K5 O72 K8 134.5(5) . 3_657
K5 O72 K10 103.8(5) . 1_556
K10 O72 K8 85.9(5) 1_556 3_657
W19 O73 Eu2 154.8(6) . .
W19 O73 K16 90.7(7) . 1_556
Eu2 O73 K16 109.3(7) . 1_556
Eu1 O74 Eu2 97.4(4) . .
Eu3 O74 Eu1 98.1(4) . .
Eu3 O74 Eu2 148.3(5) . .
O36 C1 K1 65.9(9) . .
O36 C1 O38 122.1(15) . .
O36 C1 C2 114.9(14) . .
O38 C1 K1 61.4(9) . .
O38 C1 C2 122.9(15) . .
C2 C1 K1 154.5(14) . .
O37 C2 C1 110.5(15) . .
O37 C2 H2 107.2 . .
O37 C2 C3 113.2(17) . .
C1 C2 H2 107.2 . .
C3 C2 C1 111.3(17) . .
C3 C2 H2 107.2 . .
K7 C3 H3A 61.4 4_666 .
K7 C3 H3B 64.2 4_666 .
C2 C3 K7 160.0(13) . 4_666
C2 C3 H3A 107.4 . .
C2 C3 H3B 107.4 . .
C2 C3 C4 119.5(17) . .
H3A C3 H3B 107.0 . .
C4 C3 K7 80.4(11) . 4_666
C4 C3 H3A 107.4 . .
C4 C3 H3B 107.4 . .
O39 C4 K7 154.0(11) . 4_666
O39 C4 C3 119.5(17) . .
O40 C4 K7 48.7(9) . 4_666
O40 C4 O39 122.3(15) . .
O40 C4 C3 118.2(17) . .
C3 C4 K7 75.0(11) . 4_666
Eu1 O1W K7 149.6(5) . 2_546
Eu2 O3W Eu1 94.0(3) . .
Eu2 O4W K8 116.3(5) . 3_657
Eu2 O4W K9 104.4(5) . 1_556
K8 O4W K9 100.8(5) 3_657 1_556
Eu2 O5W K9 116.3(5) . 1_556
Eu3 O6W K7 117.2(6) . .
Eu3 O7W K4 106.9(5) . .
Eu3 O8W K18 135.9(8) . .
K7 O10W K4 108.8(10) . .
K19 O10W K4 98.1(12) 2_556 .
K19 O10W K7 120.8(13) 2_556 .
K9 O11W K16 55.9(8) 4_666 4_666
K12 O11W K9 90.3(10) 2_646 4_666
K12 O11W K16 49.2(9) 2_646 4_666
O23W O11W K9 83(2) . 4_666
O23W O11W K12 69(3) . 2_646
O23W O11W K16 39(2) . 4_666
K12 O12W K2 101.5(12) 1_545 .
K9 O13W K11 164.5(13) 4_666 .
K12 O13W K9 84.0(10) 2_646 4_666
K12 O13W K11 88.7(10) 2_646 .
K12 O19W K10 94.7(15) . 3_666
K1 O21W K13 52.4(8) 4_565 4_565
K21 O21W K1 67.2(12) 4_565 4_565
K21 O21W K13 86.1(14) 4_565 4_565
K5 O22W K10 105.8(13) . 1_556
K9 O23W K8 90.4(12) 4_666 2_656
K12 O23W K8 113.3(17) 2_646 2_656
K12 O23W K9 90.3(15) 2_646 4_666
K12 O23W K16 64.0(14) 2_646 4_666
K16 O23W K8 57.9(12) 4_666 2_656
K16 O23W K9 62.9(12) 4_666 4_666
O11W O23W K8 160(3) . 2_656
O11W O23W K9 74(2) . 4_666
O11W O23W K12 80(3) . 2_646
O11W O23W K16 122(3) . 4_666
K17 O24W K4 123.9(16) . 4_565
K18 O24W K4 96.9(18) . 4_565
K18 O24W K17 130(2) . .

loop_
_geom_bond_atom_site_label_1
_geom_bond_atom_site_label_2
_geom_bond_distance
_geom_bond_site_symmetry_2
W1 K1 3.864(5) .
W1 K8 4.132(14) .
W1 K10 4.035(14) 3_656
W1 K21 4.10(4) .
W1 O1 1.748(11) .
W1 O2 1.917(11) .
W1 O3 2.016(11) .
W1 O4 1.952(11) .
W1 O5 1.802(10) .
W1 O6 2.369(10) .
W2 K2 3.952(7) .
W2 K8 4.134(14) .
W2 K10 4.077(14) 3_656
W2 K12 4.058(17) 1_545
W2 K15 4.14(2) .
W2 O2 1.961(10) .
W2 O6 2.284(10) .
W2 O7 1.734(11) .
W2 O8 1.753(10) .
W2 O9 2.063(11) .
W2 O10 1.946(11) .
W3 K11 4.005(19) .
W3 K14 3.811(18) .
W3 K21 4.12(4) .
W3 O3 1.894(10) .
W3 O6 2.365(10) .
W3 O9 1.870(11) .
W3 O11 1.728(11) .
W3 O12 1.918(11) .
W3 O13 1.975(12) .
W4 K2 3.906(7) .
W4 K15 3.97(2) .
W4 O10 1.893(11) .
W4 O14 1.733(11) .
W4 O15 1.774(11) .
W4 O16 2.052(11) .
W4 O17 1.978(10) .
W4 O18 2.323(12) .
W5 K6 3.735(11) .
W5 K14 4.050(18) .
W5 K15 4.03(2) 3_656
W5 O12 1.922(11) .
W5 O16 1.871(11) .
W5 O18 2.411(10) .
W5 O19 1.753(11) .
W5 O20 1.876(12) .
W5 O21 1.981(11) .
W6 K1 4.103(5) 4_565
W6 K13 4.05(2) 4_565
W6 O17 1.938(11) .
W6 O18 2.320(11) .
W6 O20 2.047(11) .
W6 O22 1.747(11) .
W6 O23 1.831(11) .
W6 O24 1.903(12) .
W7 K6 3.819(11) .
W7 K11 3.927(19) .
W7 O13 1.885(11) .
W7 O21 1.857(11) .
W7 O25 1.726(11) .
W7 O26 1.878(12) .
W7 O27 1.984(11) .
W7 O28 2.359(10) .
W8 Eu3 3.854(2) .
W8 K4 3.865(10) .
W8 K13 3.97(2) 4_565
W8 O24 1.948(11) .
W8 O26 2.044(11) .
W8 O28 2.301(10) .
W8 O29 1.735(11) .
W8 O30 1.784(11) .
W8 O31 1.949(10) .
W9 K1 3.731(6) .
W9 K4 4.040(10) .
W9 K21 4.12(4) .
W9 O4 1.896(11) .
W9 O27 1.892(10) .
W9 O28 2.371(10) .
W9 O31 1.922(10) .
W9 O32 1.730(11) .
W9 O33 1.945(10) .
W10 K4 3.929(10) .
W10 K8 4.000(13) .
W10 K9 4.059(14) 1_556
W10 K18 4.08(3) 4_666
W10 O5 2.164(10) .
W10 O33 1.878(10) .
W10 O34 1.737(12) .
W10 O35 1.778(10) .
W10 O36 2.169(11) .
W10 O37 1.942(10) .
W11 Eu1 3.5136(16) .
W11 K3 3.817(9) .
W11 K19 4.00(3) .
W11 O41 1.720(11) .
W11 O42 1.855(10) .
W11 O43 1.995(10) .
W11 O44 1.964(11) .
W11 O45 1.901(11) .
W11 O46 2.386(10) .
W12 Eu1 3.507(2) .
W12 K17 3.95(3) .
W12 K18 4.11(3) .
W12 K19 3.97(3) .
W12 O43 1.992(10) .
W12 O46 2.362(11) .
W12 O47 1.744(12) .
W12 O48 1.863(11) .
W12 O49 1.952(11) .
W12 O50 1.863(11) .
W13 K3 3.827(9) .
W13 K17 3.99(3) .
W13 K20 3.98(4) 2_546
W13 O44 1.933(11) .
W13 O46 2.384(10) .
W13 O49 1.929(12) .
W13 O51 1.733(12) .
W13 O52 1.880(12) .
W13 O53 1.891(13) .
W14 K7 3.811(13) .
W14 K17 4.13(3) .
W14 O50 1.975(11) .
W14 O54 1.730(13) .
W14 O55 2.031(11) .
W14 O56 1.782(11) .
W14 O57 1.927(12) .
W14 O58 2.344(11) .
W15 K17 4.10(3) .
W15 O52 1.960(12) .
W15 O55 1.907(12) .
W15 O58 2.367(11) .
W15 O59 1.738(12) .
W15 O60 1.868(13) .
W15 O61 1.913(12) .
W16 K6 3.887(11) 4_566
W16 K7 3.861(13) .
W16 O57 1.990(11) .
W16 O58 2.305(11) .
W16 O60 2.089(11) .
W16 O62 1.751(12) .
W16 O63 1.753(12) .
W16 O64 1.913(11) .
W17 K3 3.895(9) .
W17 O53 1.953(13) .
W17 O61 1.918(11) .
W17 O65 1.710(13) .
W17 O66 1.840(14) .
W17 O67 1.891(11) .
W17 O68 2.403(11) .
W18 K6 3.687(11) 4_566
W18 K16 3.99(3) 1_556
W18 O64 1.930(11) .
W18 O66 2.105(13) .
W18 O68 2.307(11) .
W18 O69 1.728(12) .
W18 O70 1.760(12) .
W18 O71 1.988(10) .
W19 K3 3.999(9) .
W19 K5 3.922(11) .
W19 K10 3.843(14) 1_556
W19 K16 3.83(3) 1_556
W19 O45 1.942(11) .
W19 O67 2.025(12) .
W19 O68 2.353(10) .
W19 O71 1.905(11) .
W19 O72 1.746(12) .
W19 O73 1.784(11) .
Eu1 Eu3 3.642(2) .
Eu1 O15 2.356(11) .
Eu1 O23 2.604(11) .
Eu1 O42 2.411(10) .
Eu1 O43 2.585(11) .
Eu1 O48 2.394(11) .
Eu1 O74 2.414(11) .
Eu1 O1W 2.482(12) .
Eu1 O2W 2.482(12) .
Eu1 O3W 2.585(10) .
Eu2 K8 4.385(13) .
Eu2 K8 4.468(13) 3_657
Eu2 K9 4.480(14) 1_556
Eu2 O35 2.364(10) .
Eu2 O39 2.402(12) 3_657
Eu2 O42 2.371(10) .
Eu2 O73 2.301(11) .
Eu2 O74 2.506(10) .
Eu2 O3W 2.470(10) .
Eu2 O4W 2.500(12) .
Eu2 O5W 2.453(12) .
Eu3 K4 4.242(10) .
Eu3 K7 4.495(13) .
Eu3 O23 2.545(11) .
Eu3 O30 2.354(11) .
Eu3 O48 2.351(11) .
Eu3 O56 2.320(11) .
Eu3 O74 2.411(10) .
Eu3 O6W 2.515(13) .
Eu3 O7W 2.456(12) .
Eu3 O8W 2.427(14) .
As1 O6 1.813(10) .
As1 O18 1.802(10) .
As1 O28 1.802(10) .
As2 O46 1.769(11) .
As2 O58 1.815(10) .
As2 O68 1.783(10) .
K1 K5 3.854(12) 3_657
K1 K13 2.81(2) .
K1 K21 3.25(4) .
K1 O1 3.053(13) .
K1 O4 2.975(11) .
K1 O22 2.800(13) 4_666
K1 O32 2.883(14) .
K1 O36 3.017(12) .
K1 O38 2.918(14) .
K1 C1 3.305(18) .
K1 O21W 3.02(4) 4_666
K2 K6 4.457(13) 3_656
K2 K12 4.041(18) 1_545
K2 K15 3.25(2) .
K2 O7 3.086(15) .
K2 O10 3.138(13) .
K2 O14 3.045(15) .
K2 O19 2.759(13) 3_656
K2 O62 3.046(14) 2_546
K2 O9W 2.80(2) .
K2 O12W 2.85(3) .
K3 K5 2.619(14) .
K3 K13 4.81(2) 3_657
K3 K20 3.50(4) 2_546
K3 O29 2.841(14) 2_546
K3 O44 2.923(14) .
K3 O45 2.937(14) .
K3 O53 2.908(15) .
K3 O67 2.936(16) .
K4 K18 3.75(3) 4_666
K4 K20 2.79(4) .
K4 O30 3.107(15) .
K4 O31 2.977(14) .
K4 O33 3.154(15) .
K4 O34 2.992(15) .
K4 O7W 2.818(15) .
K4 O10W 3.06(3) .
K4 O24W 2.92(4) 4_666
K5 K1 3.854(12) 3_657
K5 K10 4.857(18) 1_556
K5 K13 3.16(2) 3_657
K5 O1 2.967(16) 3_657
K5 O29 3.059(16) 2_546
K5 O38 2.785(19) 3_657
K5 O67 3.420(16) .
K5 O72 2.967(18) .
K5 O22W 2.92(4) .
K6 W16 3.887(11) 4_665
K6 W18 3.687(11) 4_665
K6 K11 4.13(2) .
K6 K13 4.20(2) 4_565
K6 O19 2.877(17) .
K6 O21 2.952(15) .
K6 O25 3.108(16) .
K6 O62 3.200(17) 4_665
K6 O64 2.864(15) 4_665
K6 O69 2.887(17) 4_665
K7 O40 2.852(18) 4_565
K7 O41 3.091(18) 2_556
K7 O56 3.272(17) .
K7 O57 2.885(17) .
K7 O63 3.190(18) .
K7 C3 3.45(2) 4_565
K7 C4 3.52(2) 4_565
K7 O1W 3.124(18) 2_556
K7 O6W 2.749(19) .
K7 O10W 2.89(3) .
K8 Eu2 4.468(13) 3_657
K8 K16 2.86(3) 3_656
K8 O5 3.080(17) .
K8 O8 3.035(17) .
K8 O37 3.038(18) .
K8 O72 3.409(19) 3_657
K8 O4W 2.757(18) 3_657
K8 O23W 3.28(5) 2_646
K9 W10 4.059(14) 1_554
K9 Eu2 4.480(14) 1_554
K9 K8 4.557(19) 3_656
K9 K12 3.87(2) 3_666
K9 K16 2.96(3) .
K9 O34 2.859(18) 1_554
K9 O54 2.864(19) 4_665
K9 O4W 3.148(18) 1_554
K9 O5W 2.816(18) 1_554
K9 O11W 3.04(3) 4_565
K9 O13W 2.94(4) 4_565
K9 O23W 3.13(5) 4_565
K10 W1 4.035(14) 3_656
K10 W2 4.077(14) 3_656
K10 W19 3.843(14) 1_554
K10 K5 4.857(18) 1_554
K10 K8 4.51(2) 3_656
K10 K12 4.07(2) 3_666
K10 K16 3.47(3) .
K10 O2 2.736(18) 3_656
K10 O71 2.816(18) 1_554
K10 O72 3.201(19) 1_554
K10 O19W 3.03(5) 3_666
K10 O22W 3.16(4) 1_554
K11 K12 4.13(3) 2_646
K11 K14 4.73(3) .
K11 K21 3.40(4) .
K11 O11 3.17(2) .
K11 O13 3.17(2) .
K11 O25 3.10(2) .
K11 O59 2.84(2) 1_655
K11 O13W 3.05(4) .
K12 W2 4.058(17) 1_565
K12 K2 4.041(18) 1_565
K12 K9 3.87(2) 3_666
K12 K10 4.07(2) 3_666
K12 K11 4.13(3) 2_656
K12 K16 2.48(3) 3_666
K12 O7 2.55(2) 1_565
K12 O11W 2.39(3) 2_656
K12 O12W 2.35(4) 1_565
K12 O13W 2.85(4) 2_656
K12 O19W 2.48(5) .
K12 O23W 2.26(5) 2_656
K13 W6 4.05(2) 4_666
K13 W8 3.97(2) 4_666
K13 K3 4.81(2) 3_657
K13 K5 3.16(2) 3_657
K13 K6 4.20(2) 4_666
K13 K21 4.21(4) .
K13 O20 3.27(2) 4_666
K13 O24 3.01(2) 4_666
K13 O26 3.12(2) 4_666
K13 O21W 3.31(5) 4_666
K14 K2 4.481(19) 3_656
K14 K15 3.31(3) .
K14 O11 2.98(2) .
K14 O12 3.11(2) .
K14 O14 2.76(2) 3_656
K14 O19 3.39(2) .
K14 O16W 3.00(5) 3_656
K14 O18W 3.34(4) .
K15 W5 4.03(2) 3_656
K15 K15 4.04(4) 3_656
K15 O9 3.24(2) .
K15 O10 3.10(2) .
K15 O12 3.42(2) .
K15 O16 3.05(2) .
K15 O16 2.87(2) 3_656
K15 O20W 2.98(4) .
K16 W18 3.99(3) 1_554
K16 W19 3.83(3) 1_554
K16 Eu2 4.66(3) 1_554
K16 K8 2.86(3) 3_656
K16 K12 2.48(3) 3_666
K16 O71 2.91(3) 1_554
K16 O73 3.37(3) 1_554
K16 O11W 3.26(4) 4_565
K16 O23W 2.42(5) 4_565
K17 K18 4.48(4) .
K17 K19 3.66(5) 3_556
K17 O49 3.08(3) .
K17 O50 3.08(3) .
K17 O52 3.12(3) .
K17 O55 3.08(3) .
K17 O24W 2.88(5) .
K18 W10 4.08(3) 4_565
K18 K4 3.75(3) 4_565
K18 K20 4.46(5) 4_565
K18 O32 3.33(3) 4_565
K18 O34 3.12(3) 4_565
K18 O36 3.20(3) 4_565
K18 O47 3.16(3) .
K18 O54 3.37(3) .
K18 O8W 2.88(3) .
K18 O15W 2.39(5) 4_565
K18 O24W 2.04(5) .
K19 K4 4.39(4) 2_546
K19 K7 4.90(4) 2_546
K19 K17 3.66(5) 3_556
K19 K20 3.57(5) 2_546
K19 O43 2.82(4) .
K19 O10W 2.74(4) 2_546
K20 W13 3.98(4) 2_556
K20 K3 3.50(4) 2_556
K20 K18 4.46(5) 4_666
K20 K19 3.57(5) 2_556
K20 O31 3.00(4) .
K20 O44 2.78(4) 2_556
K21 O3 3.06(4) .
K21 O4 3.15(4) .
K21 O13 3.28(4) .
K21 O27 3.31(4) .
K21 O17W 3.31(5) .
K21 O21W 2.84(6) 4_666
K21 Li1 3.55(8) 2_646
O1 K5 2.967(16) 3_657
O2 K10 2.736(18) 3_656
O7 K12 2.55(2) 1_545
O14 K14 2.76(2) 3_656
O16 K15 2.87(2) 3_656
O19 K2 2.759(13) 3_656
O20 K13 3.27(2) 4_565
O22 K1 2.800(13) 4_565
O24 K13 3.01(2) 4_565
O26 K13 3.12(2) 4_565
O29 K3 2.841(14) 2_556
O29 K5 3.059(16) 2_556
O32 K18 3.33(3) 4_666
O34 K9 2.859(18) 1_556
O34 K18 3.12(3) 4_666
O36 K18 3.20(3) 4_666
O36 C1 1.253(19) .
O37 C2 1.39(2) .
O38 K5 2.785(19) 3_657
O38 C1 1.261(19) .
O39 Eu2 2.402(12) 3_657
O39 C4 1.29(2) .
O40 K7 2.852(18) 4_666
O40 C4 1.25(2) .
O41 K7 3.091(18) 2_546
O44 K20 2.78(4) 2_546
O54 K9 2.864(19) 4_566
O59 K11 2.84(2) 1_455
O62 K2 3.046(14) 2_556
O62 K6 3.200(17) 4_566
O64 K6 2.864(15) 4_566
O69 K6 2.887(17) 4_566
O71 K10 2.816(18) 1_556
O71 K16 2.91(3) 1_556
O72 K8 3.409(19) 3_657
O72 K10 3.201(19) 1_556
O73 K16 3.37(3) 1_556
C1 C2 1.49(2) .
C2 H2 0.9800 .
C2 C3 1.45(3) .
C3 K7 3.45(2) 4_666
C3 H3A 0.9700 .
C3 H3B 0.9700 .
C3 C4 1.49(2) .
C4 K7 3.52(2) 4_666
O1W K7 3.124(18) 2_546
O4W K8 2.757(18) 3_657
O4W K9 3.148(18) 1_556
O5W K9 2.816(18) 1_556
O10W K19 2.74(4) 2_556
O11W K9 3.04(3) 4_666
O11W K12 2.39(3) 2_646
O11W K16 3.26(4) 4_666
O11W O23W 1.26(5) .
O12W K12 2.35(4) 1_545
O13W K9 2.94(4) 4_666
O13W K12 2.85(4) 2_646
O15W K18 2.39(5) 4_666
O16W K14 3.00(5) 3_656
O19W K10 3.03(5) 3_666
O21W K1 3.02(4) 4_565
O21W K13 3.31(5) 4_565
O21W K21 2.84(6) 4_565
O22W K10 3.16(4) 1_556
O23W K8 3.28(5) 2_656
O23W K9 3.13(5) 4_666
O23W K12 2.26(5) 2_646
O23W K16 2.42(5) 4_666
O24W K4 2.92(4) 4_565
Li1 K21 3.55(8) 2_656
